data_7008323
loop_
_publ_author_name
'Cui, Chunming'
'Shafir, Alexandr'
'Schmidt, Joseph A. R.'
'Oliver, Allen G.'
'Arnold, John'

_publ_section_title
;
 Synthesis and characterization of mono beta-diketiminatosamarium
 amides and hydrocarbyls.
;
_journal_issue 8
_journal_name_full 'Dalton transactions (Cambridge, England : 2003)'
_journal_page_first 1387
_journal_page_last 1393
_journal_paper_doi 10.1039/b501437a
_journal_year 2005
_chemical_formula_moiety '2(C65 H101 N4 Sm), 1.5(C5H12)'
_chemical_formula_sum 'C69 H100.75 N4 Sm'
_chemical_formula_weight 1136.64
_chemical_name_common (Nacnac)Sm(NHAr)2
_chemical_name_systematic
;
?
;
_space_group_IT_number 14
_symmetry_cell_setting monoclinic
_symmetry_space_group_name_Hall '-P 2ybc'
_symmetry_space_group_name_H-M 'P 1 21/c 1'
_atom_sites_solution_hydrogens geom
_atom_sites_solution_primary direct
_atom_sites_solution_secondary difmap
_audit_creation_method SHELXL-97
_cell_angle_alpha 90.00
_cell_angle_beta 100.4630(10)
_cell_angle_gamma 90.00
_cell_formula_units_Z 8
_cell_length_a 25.2973(6)
_cell_length_b 13.4722(4)
_cell_length_c 39.0529(9)
_cell_measurement_reflns_used 8192
_cell_measurement_temperature 173(2)
_cell_measurement_theta_max 30.69
_cell_measurement_theta_min 1.79
_cell_volume 13088.3(6)
_computing_cell_refinement 'Bruker SAINT v5.10'
_computing_data_collection 'Bruker SMART v5.052'
_computing_data_reduction 'Bruker SAINT v5.10'
_computing_molecular_graphics SHELXTL-XP
_computing_structure_refinement 'SHELXL-97 (Sheldrick, 1997)'
_computing_structure_solution 'SHELXS-97 (Sheldrick, 1990)'
_diffrn_ambient_temperature 173(2)
_diffrn_measured_fraction_theta_full 0.880
_diffrn_measured_fraction_theta_max 0.880
_diffrn_measurement_device_type 'Bruker SMART 1000'
_diffrn_measurement_method \w/2\q-scans
_diffrn_radiation_monochromator graphite
_diffrn_radiation_source 'fine-focus sealed tube'
_diffrn_radiation_type MoK\a
_diffrn_radiation_wavelength 0.71073
_diffrn_reflns_av_R_equivalents 0.0859
_diffrn_reflns_av_sigmaI/netI 0.1205
_diffrn_reflns_limit_h_max 29
_diffrn_reflns_limit_h_min -29
_diffrn_reflns_limit_k_max 16
_diffrn_reflns_limit_k_min -15
_diffrn_reflns_limit_l_max 31
_diffrn_reflns_limit_l_min -47
_diffrn_reflns_number 57944
_diffrn_reflns_theta_full 25.82
_diffrn_reflns_theta_max 25.82
_diffrn_reflns_theta_min 1.60
_diffrn_standards_decay_% 0
_diffrn_standards_interval_count 0
_diffrn_standards_interval_time 0
_diffrn_standards_number 0
_exptl_absorpt_coefficient_mu 0.937
_exptl_absorpt_correction_T_max 0.9121
_exptl_absorpt_correction_T_min 0.8063
_exptl_absorpt_correction_type empirical
_exptl_absorpt_process_details 'Blessing, 1995'
_exptl_crystal_colour red
_exptl_crystal_density_diffrn 1.154
_exptl_crystal_density_method 'not measured'
_exptl_crystal_description block
_exptl_crystal_F_000 4838
_exptl_crystal_size_max 0.24
_exptl_crystal_size_mid 0.18
_exptl_crystal_size_min 0.10
_refine_diff_density_max 1.145
_refine_diff_density_min -1.032
_refine_diff_density_rms 0.109
_refine_ls_extinction_method none
_refine_ls_goodness_of_fit_ref 1.000
_refine_ls_hydrogen_treatment mixed
_refine_ls_matrix_type full
_refine_ls_number_parameters 1344
_refine_ls_number_reflns 22186
_refine_ls_number_restraints 0
_refine_ls_restrained_S_all 1.000
_refine_ls_R_factor_all 0.1163
_refine_ls_R_factor_gt 0.0561
_refine_ls_shift/su_max 0.001
_refine_ls_shift/su_mean 0.000
_refine_ls_structure_factor_coef Fsqd
_refine_ls_weighting_details 'calc w=1/[\s^2^(Fo^2^)+(0.0565P)^2^+0.0000P] where P=(Fo^2^+2Fc^2^)/3'
_refine_ls_weighting_scheme calc
_refine_ls_wR_factor_gt 0.1162
_refine_ls_wR_factor_ref 0.1374
_reflns_number_gt 13402
_reflns_number_total 22186
_reflns_threshold_expression >2sigma(I)
_cod_data_source_file b501437a.txt
_cod_data_source_block NacNacSmNTMS22
_cod_original_sg_symbol_H-M 'P 2(1)/c'
_cod_database_code 7008323

loop_
_symmetry_equiv_pos_as_xyz
'x, y, z'
'x, -y+1/2, z+1/2'
'-x, -y, -z'
'-x, y-1/2, -z-1/2'

loop_
_atom_site_label
_atom_site_type_symbol
_atom_site_fract_x
_atom_site_fract_y
_atom_site_fract_z
_atom_site_U_iso_or_equiv
_atom_site_adp_type
_atom_site_occupancy
_atom_site_symmetry_multiplicity
_atom_site_calc_flag
_atom_site_refinement_flags
_atom_site_disorder_assembly
_atom_site_disorder_group
Sm1 Sm 0.152147(11) 0.66290(2) 0.356785(8) 0.01811(9) Uani 1 1 d . . .
N11 N 0.14514(18) 0.5399(3) 0.31016(12) 0.0207(11) Uani 1 1 d . . .
N12 N 0.20311(18) 0.5304(3) 0.38696(13) 0.0230(12) Uani 1 1 d . . .
N13 N 0.21929(18) 0.7568(3) 0.34300(13) 0.0251(12) Uani 1 1 d . . .
H13A H 0.2379 0.7112 0.3343 0.030 Uiso 1 1 calc R . .
N14 N 0.08878(18) 0.6882(3) 0.39171(13) 0.0239(12) Uani 1 1 d . . .
H14A H 0.0834 0.6357 0.4041 0.029 Uiso 1 1 calc R . .
C1 C 0.1907(3) 0.4274(5) 0.27421(16) 0.0364(17) Uani 1 1 d . . .
H1A H 0.1552 0.4259 0.2592 0.055 Uiso 1 1 calc R . .
H1B H 0.2036 0.3594 0.2792 0.055 Uiso 1 1 calc R . .
H1C H 0.2159 0.4633 0.2624 0.055 Uiso 1 1 calc R . .
C2 C 0.1868(2) 0.4798(4) 0.30825(16) 0.0249(14) Uani 1 1 d . . .
C3 C 0.2286(2) 0.4575(4) 0.33590(16) 0.0278(15) Uani 1 1 d . . .
H3A H 0.2591 0.4282 0.3290 0.033 Uiso 1 1 calc R . .
C4 C 0.2335(2) 0.4706(4) 0.37174(17) 0.0256(15) Uani 1 1 d . . .
C5 C 0.2770(2) 0.4067(5) 0.39355(16) 0.0352(17) Uani 1 1 d . . .
H5A H 0.2703 0.4024 0.4175 0.053 Uiso 1 1 calc R . .
H5B H 0.3123 0.4368 0.3937 0.053 Uiso 1 1 calc R . .
H5C H 0.2763 0.3400 0.3835 0.053 Uiso 1 1 calc R . .
C6 C 0.0998(2) 0.5383(4) 0.28124(15) 0.0230(14) Uani 1 1 d . . .
C7 C 0.0963(2) 0.6049(4) 0.25348(16) 0.0249(15) Uani 1 1 d . . .
C8 C 0.0492(2) 0.6046(5) 0.22809(17) 0.0322(16) Uani 1 1 d . . .
H8A H 0.0461 0.6497 0.2091 0.039 Uiso 1 1 calc R . .
C9 C 0.0074(3) 0.5407(5) 0.22993(17) 0.0356(17) Uani 1 1 d . . .
H9A H -0.0244 0.5424 0.2127 0.043 Uiso 1 1 calc R . .
C10 C 0.0122(3) 0.4742(5) 0.25725(17) 0.0388(18) Uani 1 1 d . . .
H10A H -0.0166 0.4297 0.2583 0.047 Uiso 1 1 calc R . .
C11 C 0.0579(2) 0.4702(4) 0.28337(16) 0.0277(15) Uani 1 1 d . . .
C12 C 0.1407(2) 0.6774(5) 0.24943(16) 0.0334(16) Uani 1 1 d . . .
H12A H 0.1687 0.6739 0.2710 0.040 Uiso 1 1 calc R . .
C13 C 0.1204(3) 0.7847(5) 0.24529(19) 0.048(2) Uani 1 1 d . . .
H13B H 0.0977 0.7985 0.2625 0.072 Uiso 1 1 calc R . .
H13C H 0.0994 0.7940 0.2218 0.072 Uiso 1 1 calc R . .
H13D H 0.1511 0.8302 0.2488 0.072 Uiso 1 1 calc R . .
C14 C 0.1673(3) 0.6503(6) 0.2185(2) 0.060(2) Uani 1 1 d . . .
H14B H 0.1840 0.5846 0.2224 0.090 Uiso 1 1 calc R . .
H14C H 0.1949 0.6997 0.2162 0.090 Uiso 1 1 calc R . .
H14D H 0.1401 0.6492 0.1972 0.090 Uiso 1 1 calc R . .
C15 C 0.0612(3) 0.3940(5) 0.31229(17) 0.0352(17) Uani 1 1 d . . .
H15A H 0.0933 0.4104 0.3304 0.042 Uiso 1 1 calc R . .
C16 C 0.0699(3) 0.2904(5) 0.2982(2) 0.060(2) Uani 1 1 d . . .
H16A H 0.1005 0.2919 0.2859 0.089 Uiso 1 1 calc R . .
H16B H 0.0375 0.2696 0.2820 0.089 Uiso 1 1 calc R . .
H16C H 0.0774 0.2432 0.3176 0.089 Uiso 1 1 calc R . .
C17 C 0.0122(3) 0.3943(5) 0.32974(19) 0.052(2) Uani 1 1 d . . .
H17A H 0.0065 0.4614 0.3381 0.078 Uiso 1 1 calc R . .
H17B H 0.0179 0.3481 0.3494 0.078 Uiso 1 1 calc R . .
H17C H -0.0195 0.3737 0.3129 0.078 Uiso 1 1 calc R . .
C18 C 0.2057(2) 0.5249(4) 0.42404(16) 0.0247(15) Uani 1 1 d . . .
C19 C 0.1648(2) 0.4740(4) 0.43700(16) 0.0227(14) Uani 1 1 d . . .
C20 C 0.1668(2) 0.4712(5) 0.47282(17) 0.0321(16) Uani 1 1 d . . .
H20A H 0.1390 0.4380 0.4817 0.039 Uiso 1 1 calc R . .
C21 C 0.2079(2) 0.5151(5) 0.49585(17) 0.0331(16) Uani 1 1 d . . .
H21A H 0.2090 0.5107 0.5203 0.040 Uiso 1 1 calc R . .
C22 C 0.2474(2) 0.5658(4) 0.48265(17) 0.0315(16) Uani 1 1 d . . .
H22A H 0.2753 0.5973 0.4985 0.038 Uiso 1 1 calc R . .
C23 C 0.2481(2) 0.5726(4) 0.44744(16) 0.0259(15) Uani 1 1 d . . .
C24 C 0.1205(2) 0.4189(4) 0.41250(17) 0.0287(15) Uani 1 1 d . . .
H24A H 0.1115 0.4592 0.3907 0.034 Uiso 1 1 calc R . .
C25 C 0.0691(2) 0.4061(5) 0.42696(19) 0.046(2) Uani 1 1 d . . .
H25A H 0.0587 0.4700 0.4357 0.069 Uiso 1 1 calc R . .
H25B H 0.0751 0.3577 0.4460 0.069 Uiso 1 1 calc R . .
H25C H 0.0404 0.3824 0.4085 0.069 Uiso 1 1 calc R . .
C26 C 0.1409(3) 0.3181(4) 0.40236(18) 0.0416(19) Uani 1 1 d . . .
H26A H 0.1741 0.3274 0.3931 0.062 Uiso 1 1 calc R . .
H26B H 0.1136 0.2873 0.3845 0.062 Uiso 1 1 calc R . .
H26C H 0.1481 0.2752 0.4229 0.062 Uiso 1 1 calc R . .
C27 C 0.2933(2) 0.6268(5) 0.43525(18) 0.0371(17) Uani 1 1 d . . .
H27A H 0.2901 0.6147 0.4097 0.044 Uiso 1 1 calc R . .
C28 C 0.2917(3) 0.7381(5) 0.4409(2) 0.052(2) Uani 1 1 d . . .
H28A H 0.2586 0.7653 0.4272 0.078 Uiso 1 1 calc R . .
H28B H 0.3228 0.7691 0.4334 0.078 Uiso 1 1 calc R . .
H28C H 0.2928 0.7519 0.4656 0.078 Uiso 1 1 calc R . .
C29 C 0.3485(3) 0.5859(6) 0.4535(2) 0.062(2) Uani 1 1 d . . .
H29A H 0.3476 0.5132 0.4531 0.092 Uiso 1 1 calc R . .
H29B H 0.3561 0.6091 0.4777 0.092 Uiso 1 1 calc R . .
H29C H 0.3766 0.6096 0.4413 0.092 Uiso 1 1 calc R . .
C30 C 0.2508(2) 0.8427(4) 0.33937(15) 0.0212(13) Uani 1 1 d . . .
C31 C 0.2319(2) 0.9376(4) 0.34710(15) 0.0201(14) Uani 1 1 d . . .
C32 C 0.2654(2) 1.0193(4) 0.34594(16) 0.0258(15) Uani 1 1 d . . .
H32A H 0.2529 1.0823 0.3520 0.031 Uiso 1 1 calc R . .
C33 C 0.3157(2) 1.0150(4) 0.33654(15) 0.0247(14) Uani 1 1 d . . .
C34 C 0.3323(2) 0.9220(4) 0.32765(15) 0.0241(14) Uani 1 1 d . . .
H34A H 0.3661 0.9167 0.3204 0.029 Uiso 1 1 calc R . .
C35 C 0.3021(2) 0.8357(4) 0.32867(15) 0.0246(14) Uani 1 1 d . . .
C36 C 0.1773(2) 0.9542(4) 0.35779(18) 0.0290(16) Uani 1 1 d . . .
C37 C 0.1758(3) 0.9051(5) 0.39286(17) 0.0371(18) Uani 1 1 d . . .
H37A H 0.2013 0.9386 0.4111 0.056 Uiso 1 1 calc R . .
H37B H 0.1857 0.8350 0.3919 0.056 Uiso 1 1 calc R . .
H37C H 0.1394 0.9103 0.3981 0.056 Uiso 1 1 calc R . .
C38 C 0.1322(2) 0.9157(5) 0.32897(18) 0.0378(18) Uani 1 1 d . . .
H38A H 0.0979 0.9179 0.3372 0.057 Uiso 1 1 calc R . .
H38B H 0.1400 0.8472 0.3231 0.057 Uiso 1 1 calc R . .
H38C H 0.1299 0.9576 0.3083 0.057 Uiso 1 1 calc R . .
C39 C 0.1646(3) 1.0644(4) 0.36274(19) 0.044(2) Uani 1 1 d . . .
H39A H 0.1898 1.0912 0.3826 0.066 Uiso 1 1 calc R . .
H39B H 0.1278 1.0707 0.3671 0.066 Uiso 1 1 calc R . .
H39C H 0.1679 1.1014 0.3417 0.066 Uiso 1 1 calc R . .
C40 C 0.3506(3) 1.1088(5) 0.3379(2) 0.0383(18) Uani 1 1 d . . .
C41 C 0.3673(3) 1.1417(5) 0.3758(2) 0.059(2) Uani 1 1 d . . .
H41A H 0.3890 1.2022 0.3768 0.089 Uiso 1 1 calc R . .
H41B H 0.3885 1.0891 0.3892 0.089 Uiso 1 1 calc R . .
H41C H 0.3351 1.1549 0.3858 0.089 Uiso 1 1 calc R . .
C42 C 0.3188(3) 1.1924(5) 0.3170(2) 0.054(2) Uani 1 1 d . . .
H42A H 0.3412 1.2521 0.3183 0.081 Uiso 1 1 calc R . .
H42B H 0.2864 1.2067 0.3267 0.081 Uiso 1 1 calc R . .
H42C H 0.3084 1.1719 0.2926 0.081 Uiso 1 1 calc R . .
C43 C 0.4015(3) 1.0912(5) 0.3227(2) 0.054(2) Uani 1 1 d . . .
H43A H 0.4228 1.1524 0.3244 0.081 Uiso 1 1 calc R . .
H43B H 0.3915 1.0718 0.2982 0.081 Uiso 1 1 calc R . .
H43C H 0.4229 1.0383 0.3358 0.081 Uiso 1 1 calc R . .
C44 C 0.3250(2) 0.7362(4) 0.31735(16) 0.0265(15) Uani 1 1 d . . .
C45 C 0.2880(2) 0.6881(5) 0.28679(18) 0.0428(19) Uani 1 1 d . . .
H45A H 0.2544 0.6681 0.2940 0.064 Uiso 1 1 calc R . .
H45B H 0.3057 0.6296 0.2791 0.064 Uiso 1 1 calc R . .
H45C H 0.2801 0.7357 0.2676 0.064 Uiso 1 1 calc R . .
C46 C 0.3378(2) 0.6648(5) 0.34865(18) 0.0398(18) Uani 1 1 d . . .
H46A H 0.3048 0.6512 0.3577 0.060 Uiso 1 1 calc R . .
H46B H 0.3644 0.6953 0.3670 0.060 Uiso 1 1 calc R . .
H46C H 0.3521 0.6025 0.3412 0.060 Uiso 1 1 calc R . .
C47 C 0.3801(2) 0.7509(5) 0.30489(17) 0.0341(17) Uani 1 1 d . . .
H47A H 0.3752 0.7964 0.2850 0.051 Uiso 1 1 calc R . .
H47B H 0.3930 0.6867 0.2980 0.051 Uiso 1 1 calc R . .
H47C H 0.4065 0.7788 0.3240 0.051 Uiso 1 1 calc R . .
C48 C 0.0572(2) 0.7695(4) 0.39726(15) 0.0198(14) Uani 1 1 d . . .
C49 C 0.0623(2) 0.8213(4) 0.42935(15) 0.0233(14) Uani 1 1 d . . .
C50 C 0.0395(2) 0.9157(4) 0.42995(17) 0.0287(15) Uani 1 1 d . . .
H50A H 0.0442 0.9504 0.4515 0.034 Uiso 1 1 calc R . .
C51 C 0.0105(3) 0.9610(4) 0.40085(17) 0.0292(16) Uani 1 1 d . A .
C52 C -0.0014(2) 0.9030(4) 0.37093(16) 0.0279(16) Uani 1 1 d . . .
H52A H -0.0245 0.9297 0.3511 0.033 Uiso 1 1 calc R . .
C53 C 0.0190(2) 0.8074(4) 0.36874(15) 0.0197(14) Uani 1 1 d . . .
C54 C 0.0912(2) 0.7762(5) 0.46431(16) 0.0304(16) Uani 1 1 d . . .
C55 C 0.0858(3) 0.8417(5) 0.49569(17) 0.053(2) Uani 1 1 d . . .
H55A H 0.1008 0.8067 0.5173 0.079 Uiso 1 1 calc R . .
H55B H 0.0478 0.8563 0.4953 0.079 Uiso 1 1 calc R . .
H55C H 0.1055 0.9039 0.4945 0.079 Uiso 1 1 calc R . .
C56 C 0.0650(3) 0.6760(5) 0.47051(17) 0.0383(18) Uani 1 1 d . . .
H56A H 0.0855 0.6444 0.4914 0.058 Uiso 1 1 calc R . .
H56B H 0.0649 0.6327 0.4503 0.058 Uiso 1 1 calc R . .
H56C H 0.0279 0.6873 0.4738 0.058 Uiso 1 1 calc R . .
C57 C 0.1526(2) 0.7630(5) 0.46588(17) 0.0340(17) Uani 1 1 d . . .
H57A H 0.1695 0.7412 0.4893 0.051 Uiso 1 1 calc R . .
H57B H 0.1684 0.8265 0.4606 0.051 Uiso 1 1 calc R . .
H57C H 0.1588 0.7132 0.4488 0.051 Uiso 1 1 calc R . .
C58 C -0.0113(3) 1.0672(4) 0.40163(17) 0.0315(16) Uani 1 1 d . . .
C59 C 0.0068(4) 1.1302(5) 0.3747(2) 0.084(3) Uani 1 1 d . A .
H59A H -0.0068 1.1025 0.3515 0.126 Uiso 1 1 calc R . .
H59B H 0.0462 1.1317 0.3787 0.126 Uiso 1 1 calc R . .
H59C H -0.0070 1.1977 0.3760 0.126 Uiso 1 1 calc R . .
C60 C -0.0744(5) 1.0679(10) 0.3806(4) 0.041(4) Uiso 0.50 1 d P A 1
H60A H -0.0764 1.0367 0.3578 0.061 Uiso 0.50 1 calc PR A 1
H60B H -0.0873 1.1365 0.3776 0.061 Uiso 0.50 1 calc PR A 1
H60C H -0.0969 1.0309 0.3941 0.061 Uiso 0.50 1 calc PR A 1
C61 C -0.0123(7) 1.1059(12) 0.4361(4) 0.060(5) Uiso 0.50 1 d P A 1
H61A H -0.0342 1.0625 0.4480 0.090 Uiso 0.50 1 calc PR A 1
H61B H -0.0277 1.1728 0.4341 0.090 Uiso 0.50 1 calc PR A 1
H61C H 0.0245 1.1086 0.4494 0.090 Uiso 0.50 1 calc PR A 1
C60A C 0.0251(6) 1.1288(11) 0.4346(4) 0.057(5) Uiso 0.50 1 d P A 2
H60D H 0.0625 1.1321 0.4313 0.086 Uiso 0.50 1 calc PR A 2
H60E H 0.0233 1.0944 0.4564 0.086 Uiso 0.50 1 calc PR A 2
H60F H 0.0108 1.1962 0.4354 0.086 Uiso 0.50 1 calc PR A 2
C61A C -0.0645(7) 1.0679(12) 0.4098(5) 0.068(5) Uiso 0.50 1 d P A 2
H61D H -0.0859 1.0148 0.3969 0.102 Uiso 0.50 1 calc PR A 2
H61E H -0.0816 1.1321 0.4033 0.102 Uiso 0.50 1 calc PR A 2
H61F H -0.0622 1.0572 0.4349 0.102 Uiso 0.50 1 calc PR A 2
C62 C -0.0055(2) 0.7407(4) 0.33801(16) 0.0226(14) Uani 1 1 d . . .
C63 C -0.0373(2) 0.6570(5) 0.35215(18) 0.0372(17) Uani 1 1 d . . .
H63A H -0.0677 0.6857 0.3611 0.056 Uiso 1 1 calc R . .
H63B H -0.0137 0.6219 0.3709 0.056 Uiso 1 1 calc R . .
H63C H -0.0508 0.6103 0.3333 0.056 Uiso 1 1 calc R . .
C64 C -0.0452(3) 0.7978(5) 0.31006(17) 0.0399(18) Uani 1 1 d . . .
H64A H -0.0265 0.8531 0.3011 0.060 Uiso 1 1 calc R . .
H64B H -0.0749 0.8237 0.3205 0.060 Uiso 1 1 calc R . .
H64C H -0.0595 0.7528 0.2909 0.060 Uiso 1 1 calc R . .
C65 C 0.0353(2) 0.6925(5) 0.31798(16) 0.0307(16) Uani 1 1 d . . .
H65A H 0.0614 0.7425 0.3136 0.046 Uiso 1 1 calc R . .
H65B H 0.0162 0.6661 0.2958 0.046 Uiso 1 1 calc R . .
H65C H 0.0541 0.6384 0.3319 0.046 Uiso 1 1 calc R . .
Sm2 Sm 0.340284(11) 0.34837(2) 0.099268(8) 0.02018(9) Uani 1 1 d . . .
N21 N 0.3224(2) 0.4748(4) 0.05419(15) 0.0432(16) Uani 1 1 d . B .
N22 N 0.29539(18) 0.4702(3) 0.12640(14) 0.0270(13) Uani 1 1 d . B .
N23 N 0.26757(18) 0.2543(3) 0.07936(13) 0.0286(13) Uani 1 1 d . . .
H23A H 0.2493 0.2915 0.0628 0.034 Uiso 1 1 calc R . .
N24 N 0.41983(17) 0.3284(3) 0.13958(12) 0.0195(11) Uani 1 1 d . . .
H24B H 0.4284 0.3802 0.1532 0.023 Uiso 1 1 calc R . .
C101 C 0.2234(3) 0.5890(6) 0.1325(2) 0.074(3) Uani 1 1 d . B .
H10F H 0.2073 0.5426 0.1470 0.111 Uiso 1 1 calc R . .
H10G H 0.1949 0.6248 0.1170 0.111 Uiso 1 1 calc R . .
H10H H 0.2461 0.6366 0.1476 0.111 Uiso 1 1 calc R . .
C102 C 0.2786(3) 0.5327(6) 0.0501(2) 0.057(2) Uani 1 1 d . . .
C103 C 0.2478(3) 0.5502(5) 0.0758(2) 0.049(2) Uani 1 1 d . B .
H10B H 0.2139 0.5801 0.0673 0.059 Uiso 1 1 calc R . .
C104 C 0.2573(3) 0.5322(5) 0.1110(2) 0.0395(18) Uani 1 1 d . . .
C105 C 0.2653(6) 0.6085(11) 0.0215(4) 0.045(4) Uiso 0.50 1 d P B 1
H10C H 0.2632 0.6745 0.0318 0.067 Uiso 0.50 1 calc PR B 1
H10D H 0.2306 0.5921 0.0070 0.067 Uiso 0.50 1 calc PR B 1
H10E H 0.2933 0.6082 0.0072 0.067 Uiso 0.50 1 calc PR B 1
C05A C 0.2548(6) 0.5653(10) 0.0099(4) 0.037(4) Uiso 0.50 1 d P B 2
H05A H 0.2315 0.5125 -0.0017 0.055 Uiso 0.50 1 calc PR B 2
H05B H 0.2847 0.5761 -0.0025 0.055 Uiso 0.50 1 calc PR B 2
H05C H 0.2340 0.6267 0.0098 0.055 Uiso 0.50 1 calc PR B 2
C106 C 0.3563(3) 0.4842(6) 0.0279(2) 0.055(2) Uani 1 1 d . . .
C107 C 0.3488(3) 0.4201(8) -0.0012(2) 0.072(3) Uani 1 1 d . B .
C108 C 0.3849(6) 0.4542(12) -0.0229(4) 0.038(4) Uiso 0.50 1 d P B 1
H10I H 0.3788 0.4298 -0.0461 0.046 Uiso 0.50 1 calc PR B 1
C109 C 0.4282(7) 0.5191(14) -0.0137(5) 0.045(5) Uiso 0.50 1 d P B 1
H10K H 0.4538 0.5253 -0.0286 0.054 Uiso 0.50 1 calc PR B 1
C110 C 0.4332(4) 0.5621(7) 0.0097(3) 0.089(4) Uani 0.50 1 d P B 1
C08A C 0.3839(6) 0.4060(13) -0.0273(4) 0.050(5) Uiso 0.50 1 d P B 2
H08A H 0.3813 0.3529 -0.0435 0.060 Uiso 0.50 1 calc PR B 2
C09A C 0.4217(7) 0.4830(13) -0.0244(5) 0.050(5) Uiso 0.50 1 d P B 2
H09A H 0.4419 0.4910 -0.0425 0.059 Uiso 0.50 1 calc PR B 2
C10A C 0.4332(4) 0.5621(7) 0.0097(3) 0.089(4) Uani 0.50 1 d P B 2
H10J H 0.4615 0.6094 0.0125 0.106 Uiso 0.50 1 calc PR B 2
C111 C 0.3981(3) 0.5537(6) 0.0339(3) 0.066(3) Uani 1 1 d . B .
C112 C 0.3036(6) 0.3689(13) -0.0088(4) 0.046(4) Uiso 0.50 1 d P B 1
H11A H 0.2853 0.3690 0.0118 0.055 Uiso 0.50 1 calc PR B 1
C113 C 0.2639(7) 0.4064(14) -0.0408(5) 0.070(6) Uiso 0.50 1 d P B 1
H11B H 0.2530 0.4744 -0.0366 0.106 Uiso 0.50 1 calc PR B 1
H11C H 0.2322 0.3633 -0.0450 0.106 Uiso 0.50 1 calc PR B 1
H11D H 0.2814 0.4053 -0.0613 0.106 Uiso 0.50 1 calc PR B 1
C114 C 0.3209(7) 0.2644(15) -0.0153(5) 0.055(5) Uiso 0.50 1 d P B 1
H11E H 0.3473 0.2417 0.0047 0.083 Uiso 0.50 1 calc PR B 1
H11F H 0.3371 0.2632 -0.0363 0.083 Uiso 0.50 1 calc PR B 1
H11G H 0.2895 0.2203 -0.0186 0.083 Uiso 0.50 1 calc PR B 1
C115 C 0.4153(6) 0.6176(11) 0.0748(4) 0.041(4) Uiso 0.50 1 d P B 1
H11H H 0.4063 0.5744 0.0938 0.050 Uiso 0.50 1 calc PR B 1
C116 C 0.4666(4) 0.6373(7) 0.0811(3) 0.101(4) Uani 0.50 1 d P B 1
H11I H 0.4778 0.6541 0.1058 0.151 Uiso 0.50 1 calc PR B 1
H11J H 0.4738 0.6935 0.0667 0.151 Uiso 0.50 1 calc PR B 1
H11K H 0.4866 0.5790 0.0755 0.151 Uiso 0.50 1 calc PR B 1
C117 C 0.3816(6) 0.7129(12) 0.0726(5) 0.064(5) Uiso 0.50 1 d P B 1
H11L H 0.3883 0.7466 0.0952 0.095 Uiso 0.50 1 calc PR B 1
H11M H 0.3434 0.6961 0.0663 0.095 Uiso 0.50 1 calc PR B 1
H11N H 0.3917 0.7569 0.0548 0.095 Uiso 0.50 1 calc PR B 1
C12A C 0.3078(6) 0.3157(13) -0.0088(4) 0.033(4) Uiso 0.50 1 d P B 2
H12B H 0.2905 0.3098 0.0122 0.040 Uiso 0.50 1 calc PR B 2
C13A C 0.2617(7) 0.3380(13) -0.0389(4) 0.062(5) Uiso 0.50 1 d P B 2
H13E H 0.2365 0.2821 -0.0421 0.093 Uiso 0.50 1 calc PR B 2
H13F H 0.2761 0.3482 -0.0603 0.093 Uiso 0.50 1 calc PR B 2
H13G H 0.2429 0.3982 -0.0336 0.093 Uiso 0.50 1 calc PR B 2
C14A C 0.3314(7) 0.2148(14) -0.0130(5) 0.067(6) Uiso 0.50 1 d P B 2
H14E H 0.3071 0.1634 -0.0073 0.101 Uiso 0.50 1 calc PR B 2
H14F H 0.3663 0.2090 0.0025 0.101 Uiso 0.50 1 calc PR B 2
H14G H 0.3362 0.2063 -0.0372 0.101 Uiso 0.50 1 calc PR B 2
C15A C 0.3993(6) 0.6207(11) 0.0567(5) 0.043(4) Uiso 0.50 1 d P B 2
H15B H 0.3761 0.5983 0.0734 0.051 Uiso 0.50 1 calc PR B 2
C16A C 0.4666(4) 0.6373(7) 0.0811(3) 0.101(4) Uani 0.50 1 d P B 2
H16D H 0.4815 0.5726 0.0893 0.151 Uiso 0.50 1 calc PR B 2
H16E H 0.4654 0.6805 0.1011 0.151 Uiso 0.50 1 calc PR B 2
H16F H 0.4892 0.6677 0.0661 0.151 Uiso 0.50 1 calc PR B 2
C17A C 0.3788(8) 0.7250(14) 0.0427(5) 0.093(7) Uiso 0.50 1 d P B 2
H17D H 0.3394 0.7242 0.0366 0.139 Uiso 0.50 1 calc PR B 2
H17E H 0.3940 0.7412 0.0220 0.139 Uiso 0.50 1 calc PR B 2
H17F H 0.3900 0.7751 0.0608 0.139 Uiso 0.50 1 calc PR B 2
C118 C 0.3060(2) 0.4668(5) 0.16434(19) 0.0357(18) Uani 1 1 d . . .
C119 C 0.3455(3) 0.5287(5) 0.1831(2) 0.055(2) Uani 1 1 d . B .
C120 C 0.3552(4) 0.5234(7) 0.2198(3) 0.072(3) Uani 1 1 d . . .
H12C H 0.3807 0.5666 0.2330 0.086 Uiso 1 1 calc R B .
C121 C 0.3279(4) 0.4564(8) 0.2364(3) 0.079(3) Uani 1 1 d . B .
H12D H 0.3356 0.4516 0.2610 0.095 Uiso 1 1 calc R . .
C122 C 0.2903(3) 0.3975(7) 0.2180(2) 0.061(2) Uani 1 1 d . . .
H12E H 0.2712 0.3532 0.2302 0.073 Uiso 1 1 calc R B .
C123 C 0.2781(3) 0.3985(6) 0.18173(19) 0.0413(19) Uani 1 1 d . B .
C124 C 0.3740(3) 0.6041(6) 0.1644(3) 0.081(3) Uani 0.50 1 d P B 1
H124 H 0.3591 0.6038 0.1389 0.097 Uiso 0.50 1 calc PR B 1
C24A C 0.3740(3) 0.6041(6) 0.1644(3) 0.081(3) Uani 0.50 1 d P B 2
H24C H 0.3679 0.5680 0.1417 0.097 Uiso 0.50 1 calc PR B 2
C125 C 0.4351(3) 0.5945(6) 0.1709(2) 0.075(3) Uani 1 1 d . . .
H12F H 0.4452 0.5362 0.1585 0.112 Uiso 1 1 calc R B 1
H12G H 0.4486 0.5870 0.1959 0.112 Uiso 1 1 calc R B 1
H12H H 0.4507 0.6542 0.1624 0.112 Uiso 1 1 calc R B 1
C126 C 0.3614(5) 0.7118(9) 0.1822(4) 0.034(3) Uiso 0.50 1 d P B 1
H12I H 0.3734 0.7086 0.2074 0.051 Uiso 0.50 1 calc PR B 1
H12J H 0.3227 0.7251 0.1769 0.051 Uiso 0.50 1 calc PR B 1
H12K H 0.3806 0.7651 0.1725 0.051 Uiso 0.50 1 calc PR B 1
C26A C 0.3592(14) 0.700(3) 0.1496(9) 0.220(16) Uiso 0.50 1 d P B 2
H26D H 0.3704 0.7054 0.1269 0.331 Uiso 0.50 1 calc PR B 2
H26E H 0.3769 0.7519 0.1651 0.331 Uiso 0.50 1 calc PR B 2
H26F H 0.3201 0.7083 0.1465 0.331 Uiso 0.50 1 calc PR B 2
C127 C 0.2349(2) 0.3299(6) 0.16388(19) 0.047(2) Uani 1 1 d . . .
H12L H 0.2327 0.3394 0.1383 0.056 Uiso 1 1 calc R B .
C128 C 0.2475(4) 0.2214(7) 0.1714(3) 0.093(3) Uani 1 1 d . B .
H12M H 0.2828 0.2057 0.1657 0.140 Uiso 1 1 calc R . .
H12N H 0.2200 0.1802 0.1572 0.140 Uiso 1 1 calc R . .
H12O H 0.2481 0.2079 0.1961 0.140 Uiso 1 1 calc R . .
C129 C 0.1798(3) 0.3551(8) 0.1718(2) 0.103(4) Uani 1 1 d . B .
H12P H 0.1715 0.4248 0.1660 0.154 Uiso 1 1 calc R . .
H12Q H 0.1798 0.3442 0.1966 0.154 Uiso 1 1 calc R . .
H12R H 0.1527 0.3125 0.1579 0.154 Uiso 1 1 calc R . .
C130 C 0.2345(2) 0.1684(4) 0.07851(16) 0.0275(15) Uani 1 1 d . . .
C131 C 0.1775(2) 0.1724(4) 0.06799(16) 0.0263(15) Uani 1 1 d . . .
C132 C 0.1476(2) 0.0896(5) 0.07365(16) 0.0314(16) Uani 1 1 d . . .
H13H H 0.1096 0.0936 0.0673 0.038 Uiso 1 1 calc R . .
C133 C 0.1696(2) 0.0022(5) 0.08788(17) 0.0322(16) Uani 1 1 d . . .
C134 C 0.2257(2) -0.0032(5) 0.09477(16) 0.0305(16) Uani 1 1 d . . .
H13I H 0.2421 -0.0636 0.1036 0.037 Uiso 1 1 calc R . .
C135 C 0.2584(2) 0.0752(4) 0.08935(16) 0.0255(15) Uani 1 1 d . . .
C136 C 0.1472(2) 0.2633(5) 0.04991(18) 0.0376(18) Uani 1 1 d . . .
C137 C 0.1699(3) 0.2950(5) 0.01756(19) 0.047(2) Uani 1 1 d . . .
H13J H 0.2077 0.3136 0.0245 0.071 Uiso 1 1 calc R . .
H13K H 0.1494 0.3519 0.0065 0.071 Uiso 1 1 calc R . .
H13L H 0.1668 0.2397 0.0010 0.071 Uiso 1 1 calc R . .
C138 C 0.1469(3) 0.3517(5) 0.0748(2) 0.054(2) Uani 1 1 d . . .
H13M H 0.1839 0.3709 0.0845 0.081 Uiso 1 1 calc R . .
H13N H 0.1283 0.3327 0.0937 0.081 Uiso 1 1 calc R . .
H13O H 0.1281 0.4078 0.0620 0.081 Uiso 1 1 calc R . .
C139 C 0.0872(2) 0.2415(5) 0.03607(19) 0.050(2) Uani 1 1 d . . .
H13P H 0.0692 0.2259 0.0556 0.075 Uiso 1 1 calc R . .
H13Q H 0.0840 0.1849 0.0201 0.075 Uiso 1 1 calc R . .
H13R H 0.0703 0.2999 0.0237 0.075 Uiso 1 1 calc R . .
C140 C 0.1366(3) -0.0889(5) 0.09536(19) 0.0426(19) Uani 1 1 d . . .
C141 C 0.1449(4) -0.1089(8) 0.1341(2) 0.114(4) Uani 1 1 d . . .
H14H H 0.1830 -0.1225 0.1430 0.171 Uiso 1 1 calc R . .
H14I H 0.1234 -0.1664 0.1385 0.171 Uiso 1 1 calc R . .
H14J H 0.1337 -0.0507 0.1461 0.171 Uiso 1 1 calc R . .
C142 C 0.0769(3) -0.0737(6) 0.0817(3) 0.085(3) Uani 1 1 d . . .
H14K H 0.0647 -0.0136 0.0921 0.127 Uiso 1 1 calc R . .
H14L H 0.0568 -0.1311 0.0879 0.127 Uiso 1 1 calc R . .
H14M H 0.0708 -0.0666 0.0563 0.127 Uiso 1 1 calc R . .
C143 C 0.1544(3) -0.1788(5) 0.0761(2) 0.056(2) Uani 1 1 d . . .
H14N H 0.1918 -0.1952 0.0860 0.084 Uiso 1 1 calc R . .
H14O H 0.1514 -0.1629 0.0514 0.084 Uiso 1 1 calc R . .
H14P H 0.1313 -0.2357 0.0787 0.084 Uiso 1 1 calc R . .
C144 C 0.3202(3) 0.0552(5) 0.0945(2) 0.044(2) Uani 1 1 d . . .
C145 C 0.3491(3) 0.1037(6) 0.1281(2) 0.073(3) Uani 1 1 d . . .
H14Q H 0.3880 0.0953 0.1300 0.110 Uiso 1 1 calc R . .
H14R H 0.3375 0.0723 0.1481 0.110 Uiso 1 1 calc R . .
H14S H 0.3404 0.1746 0.1277 0.110 Uiso 1 1 calc R . .
C146 C 0.3332(3) -0.0564(5) 0.0972(3) 0.081(3) Uani 1 1 d . . .
H14T H 0.3712 -0.0666 0.0961 0.122 Uiso 1 1 calc R . .
H14U H 0.3107 -0.0916 0.0779 0.122 Uiso 1 1 calc R . .
H14V H 0.3259 -0.0820 0.1194 0.122 Uiso 1 1 calc R . .
C147 C 0.3426(3) 0.0925(5) 0.0631(2) 0.056(2) Uani 1 1 d . . .
H14W H 0.3820 0.0917 0.0686 0.085 Uiso 1 1 calc R . .
H14X H 0.3301 0.1605 0.0576 0.085 Uiso 1 1 calc R . .
H14Y H 0.3301 0.0494 0.0431 0.085 Uiso 1 1 calc R . .
C148 C 0.4562(2) 0.2506(4) 0.14627(15) 0.0189(14) Uani 1 1 d . . .
C149 C 0.4676(2) 0.1982(4) 0.17902(15) 0.0204(14) Uani 1 1 d . . .
C150 C 0.4906(2) 0.1049(4) 0.17958(16) 0.0245(15) Uani 1 1 d . . .
H15C H 0.4955 0.0689 0.2008 0.029 Uiso 1 1 calc R . .
C151 C 0.5070(2) 0.0602(4) 0.15124(17) 0.0281(16) Uani 1 1 d . C .
C152 C 0.5052(2) 0.1202(4) 0.12226(16) 0.0260(15) Uani 1 1 d . . .
H15D H 0.5198 0.0954 0.1032 0.031 Uiso 1 1 calc R . .
C153 C 0.4829(2) 0.2152(4) 0.11964(15) 0.0182(13) Uani 1 1 d . . .
C154 C 0.4558(2) 0.2424(5) 0.21337(16) 0.0336(17) Uani 1 1 d . . .
C155 C 0.3947(2) 0.2428(6) 0.21383(18) 0.050(2) Uani 1 1 d . . .
H15E H 0.3807 0.1751 0.2105 0.075 Uiso 1 1 calc R . .
H15F H 0.3763 0.2853 0.1950 0.075 Uiso 1 1 calc R . .
H15G H 0.3886 0.2684 0.2363 0.075 Uiso 1 1 calc R . .
C156 C 0.4790(3) 0.3473(5) 0.21859(18) 0.048(2) Uani 1 1 d . . .
H15H H 0.5182 0.3446 0.2203 0.072 Uiso 1 1 calc R . .
H15I H 0.4705 0.3756 0.2401 0.072 Uiso 1 1 calc R . .
H15J H 0.4634 0.3890 0.1988 0.072 Uiso 1 1 calc R . .
C157 C 0.4827(3) 0.1829(6) 0.24515(17) 0.057(2) Uani 1 1 d . . .
H15K H 0.5212 0.1761 0.2447 0.086 Uiso 1 1 calc R . .
H15L H 0.4663 0.1170 0.2446 0.086 Uiso 1 1 calc R . .
H15M H 0.4780 0.2176 0.2664 0.086 Uiso 1 1 calc R . .
C158 C 0.5271(3) -0.0474(4) 0.15347(19) 0.0398(19) Uani 1 1 d . . .
C159 C 0.5348(7) -0.0889(12) 0.1215(4) 0.049(4) Uiso 0.50 1 d P C 1
H15N H 0.5625 -0.0512 0.1125 0.073 Uiso 0.50 1 calc PR C 1
H15O H 0.5010 -0.0860 0.1046 0.073 Uiso 0.50 1 calc PR C 1
H15P H 0.5462 -0.1582 0.1251 0.073 Uiso 0.50 1 calc PR C 1
C160 C 0.4783(5) -0.1127(10) 0.1678(4) 0.036(4) Uiso 0.50 1 d P C 1
H16G H 0.4755 -0.0906 0.1913 0.054 Uiso 0.50 1 calc PR C 1
H16H H 0.4872 -0.1835 0.1682 0.054 Uiso 0.50 1 calc PR C 1
H16I H 0.4439 -0.1017 0.1521 0.054 Uiso 0.50 1 calc PR C 1
C59A C 0.5618(7) -0.0664(12) 0.1210(4) 0.049(4) Uiso 0.50 1 d P C 2
H59D H 0.5916 -0.0191 0.1232 0.073 Uiso 0.50 1 calc PR C 2
H59E H 0.5379 -0.0569 0.0985 0.073 Uiso 0.50 1 calc PR C 2
H59F H 0.5760 -0.1343 0.1224 0.073 Uiso 0.50 1 calc PR C 2
C60B C 0.4841(7) -0.1143(13) 0.1487(5) 0.068(6) Uiso 0.50 1 d P C 2
H60G H 0.4656 -0.1122 0.1244 0.102 Uiso 0.50 1 calc PR C 2
H60H H 0.4590 -0.0962 0.1640 0.102 Uiso 0.50 1 calc PR C 2
H60I H 0.4977 -0.1816 0.1544 0.102 Uiso 0.50 1 calc PR C 2
C161 C 0.5721(3) -0.0612(5) 0.18481(19) 0.053(2) Uani 1 1 d . C .
H16J H 0.6025 -0.0183 0.1823 0.079 Uiso 1 1 calc R . .
H16K H 0.5838 -0.1306 0.1861 0.079 Uiso 1 1 calc R . .
H16L H 0.5590 -0.0434 0.2061 0.079 Uiso 1 1 calc R . .
C162 C 0.4930(2) 0.2854(4) 0.08962(15) 0.0243(14) Uani 1 1 d . . .
C163 C 0.4416(2) 0.3221(5) 0.06637(16) 0.0315(16) Uani 1 1 d . . .
H16M H 0.4265 0.3772 0.0778 0.047 Uiso 1 1 calc R . .
H16N H 0.4154 0.2678 0.0622 0.047 Uiso 1 1 calc R . .
H16O H 0.4499 0.3447 0.0441 0.047 Uiso 1 1 calc R . .
C164 C 0.5271(3) 0.2341(5) 0.06557(18) 0.048(2) Uani 1 1 d . . .
H16P H 0.5075 0.1764 0.0544 0.071 Uiso 1 1 calc R . .
H16Q H 0.5613 0.2123 0.0794 0.071 Uiso 1 1 calc R . .
H16R H 0.5339 0.2810 0.0477 0.071 Uiso 1 1 calc R . .
C165 C 0.5250(2) 0.3754(4) 0.10594(17) 0.0341(17) Uani 1 1 d . . .
H16S H 0.5071 0.4042 0.1239 0.051 Uiso 1 1 calc R . .
H16T H 0.5269 0.4251 0.0879 0.051 Uiso 1 1 calc R . .
H16U H 0.5614 0.3545 0.1165 0.051 Uiso 1 1 calc R . .
C201 C 0.3201(7) -0.0650(12) 0.2147(4) 0.167(6) Uiso 1 1 d . . .
C202 C 0.2835(9) -0.0232(14) 0.2257(5) 0.206(8) Uiso 1 1 d . . .
C203 C 0.2305(6) -0.0028(10) 0.2263(3) 0.126(5) Uiso 1 1 d . . .
C204 C 0.2018(8) 0.0493(13) 0.2434(5) 0.191(7) Uiso 1 1 d . . .
C205 C 0.1483(6) 0.0839(11) 0.2400(4) 0.154(5) Uiso 1 1 d . . .
C206 C 0.4647(6) 0.3457(10) 0.4710(4) 0.155(6) Uiso 1 1 d . . .
C207 C 0.5055(8) 0.4223(13) 0.4783(4) 0.176(6) Uiso 1 1 d . . .
C208 C 0.5331(7) 0.5199(18) 0.4971(6) 0.250(10) Uiso 1 1 d . . .

loop_
_atom_site_aniso_label
_atom_site_aniso_U_11
_atom_site_aniso_U_22
_atom_site_aniso_U_33
_atom_site_aniso_U_23
_atom_site_aniso_U_13
_atom_site_aniso_U_12
Sm1 0.01450(16) 0.01578(16) 0.02453(19) -0.00164(15) 0.00484(13) -0.00036(14)
N11 0.020(3) 0.019(3) 0.023(3) 0.002(2) 0.003(2) 0.006(2)
N12 0.023(3) 0.022(3) 0.025(3) -0.001(2) 0.007(2) -0.001(2)
N13 0.027(3) 0.015(3) 0.036(3) -0.004(2) 0.014(3) 0.000(2)
N14 0.023(3) 0.012(3) 0.038(3) 0.000(2) 0.010(2) 0.002(2)
C1 0.036(4) 0.043(4) 0.031(4) -0.005(3) 0.008(3) 0.016(3)
C2 0.027(3) 0.025(3) 0.025(4) -0.002(3) 0.009(3) -0.003(3)
C3 0.026(4) 0.027(4) 0.033(4) 0.003(3) 0.014(3) 0.010(3)
C4 0.021(3) 0.024(3) 0.033(4) 0.006(3) 0.005(3) 0.006(3)
C5 0.033(4) 0.037(4) 0.035(4) -0.001(3) 0.003(3) 0.013(3)
C6 0.030(4) 0.021(3) 0.018(4) -0.007(3) 0.004(3) 0.000(3)
C7 0.023(3) 0.024(3) 0.028(4) -0.003(3) 0.004(3) 0.003(3)
C8 0.034(4) 0.033(4) 0.027(4) -0.004(3) -0.002(3) 0.001(3)
C9 0.037(4) 0.034(4) 0.031(4) -0.003(3) -0.007(3) -0.006(3)
C10 0.038(4) 0.041(4) 0.034(4) -0.005(4) -0.002(4) -0.019(3)
C11 0.037(4) 0.022(3) 0.025(4) -0.001(3) 0.007(3) -0.008(3)
C12 0.031(4) 0.043(4) 0.024(4) 0.009(3) 0.000(3) -0.007(3)
C13 0.064(5) 0.033(4) 0.045(5) 0.001(4) 0.004(4) -0.015(4)
C14 0.060(5) 0.068(6) 0.061(6) 0.004(5) 0.035(5) -0.004(5)
C15 0.039(4) 0.032(4) 0.032(4) 0.002(3) 0.001(3) -0.015(3)
C16 0.081(6) 0.027(4) 0.075(6) 0.016(4) 0.029(5) 0.006(4)
C17 0.066(6) 0.045(5) 0.047(5) 0.004(4) 0.016(4) -0.008(4)
C18 0.023(3) 0.020(3) 0.030(4) 0.004(3) 0.002(3) 0.009(3)
C19 0.019(3) 0.022(3) 0.026(4) 0.006(3) 0.000(3) 0.010(3)
C20 0.026(4) 0.035(4) 0.034(4) 0.014(3) 0.004(3) 0.001(3)
C21 0.035(4) 0.040(4) 0.022(4) 0.004(3) 0.001(3) 0.008(3)
C22 0.024(4) 0.036(4) 0.032(4) -0.001(3) -0.005(3) 0.005(3)
C23 0.023(3) 0.026(3) 0.028(4) 0.000(3) 0.001(3) -0.004(3)
C24 0.022(3) 0.029(4) 0.033(4) 0.000(3) 0.000(3) -0.004(3)
C25 0.030(4) 0.055(5) 0.058(5) -0.011(4) 0.017(4) -0.022(4)
C26 0.047(4) 0.026(4) 0.052(5) -0.005(3) 0.011(4) -0.005(3)
C27 0.023(4) 0.047(4) 0.039(4) -0.002(3) 0.001(3) -0.008(3)
C28 0.042(5) 0.044(5) 0.071(6) 0.007(4) 0.013(4) -0.009(4)
C29 0.027(4) 0.081(6) 0.077(7) 0.003(5) 0.008(4) -0.004(4)
C30 0.016(3) 0.018(3) 0.030(4) -0.001(3) 0.005(3) -0.006(3)
C31 0.019(3) 0.021(3) 0.021(4) 0.001(3) 0.005(3) -0.005(3)
C32 0.029(4) 0.016(3) 0.033(4) 0.002(3) 0.009(3) 0.003(3)
C33 0.021(3) 0.025(3) 0.028(4) 0.003(3) 0.005(3) -0.002(3)
C34 0.017(3) 0.027(4) 0.029(4) 0.003(3) 0.008(3) -0.003(3)
C35 0.019(3) 0.025(3) 0.030(4) 0.002(3) 0.003(3) 0.000(3)
C36 0.012(3) 0.025(4) 0.052(5) -0.006(3) 0.013(3) 0.000(3)
C37 0.040(4) 0.036(4) 0.043(5) -0.010(3) 0.028(4) -0.012(3)
C38 0.013(3) 0.038(4) 0.062(5) 0.004(4) 0.007(3) -0.001(3)
C39 0.032(4) 0.025(4) 0.081(6) -0.007(4) 0.026(4) 0.004(3)
C40 0.035(4) 0.024(4) 0.061(5) 0.002(4) 0.021(4) -0.010(3)
C41 0.057(5) 0.045(5) 0.076(6) -0.022(4) 0.012(5) -0.028(4)
C42 0.048(5) 0.030(4) 0.088(7) 0.012(4) 0.022(5) -0.010(4)
C43 0.033(4) 0.040(4) 0.096(7) 0.005(4) 0.029(4) -0.013(4)
C44 0.021(3) 0.030(4) 0.031(4) -0.007(3) 0.012(3) 0.001(3)
C45 0.028(4) 0.049(5) 0.052(5) -0.015(4) 0.009(4) -0.006(3)
C46 0.025(4) 0.035(4) 0.062(5) 0.006(4) 0.014(3) 0.007(3)
C47 0.023(4) 0.032(4) 0.050(5) -0.004(3) 0.014(3) 0.006(3)
C48 0.017(3) 0.018(3) 0.029(4) 0.000(3) 0.014(3) 0.001(3)
C49 0.021(3) 0.026(4) 0.023(4) 0.008(3) 0.005(3) 0.004(3)
C50 0.035(4) 0.025(4) 0.030(4) -0.005(3) 0.015(3) 0.005(3)
C51 0.038(4) 0.020(3) 0.035(4) -0.003(3) 0.020(3) -0.001(3)
C52 0.026(4) 0.032(4) 0.029(4) 0.009(3) 0.011(3) 0.009(3)
C53 0.018(3) 0.021(3) 0.022(4) 0.003(3) 0.008(3) 0.001(3)
C54 0.027(4) 0.038(4) 0.026(4) 0.000(3) 0.004(3) 0.011(3)
C55 0.075(6) 0.060(5) 0.025(4) -0.005(4) 0.014(4) 0.029(4)
C56 0.033(4) 0.045(4) 0.040(4) 0.017(3) 0.016(3) 0.017(3)
C57 0.025(4) 0.043(4) 0.031(4) -0.003(3) -0.002(3) 0.003(3)
C58 0.036(4) 0.022(3) 0.042(5) 0.004(3) 0.019(3) 0.000(3)
C59 0.144(9) 0.030(5) 0.099(8) 0.010(5) 0.079(7) 0.014(5)
C62 0.016(3) 0.023(3) 0.029(4) -0.001(3) 0.004(3) 0.000(3)
C63 0.021(3) 0.035(4) 0.056(5) -0.001(4) 0.008(3) -0.007(3)
C64 0.033(4) 0.045(4) 0.040(5) 0.001(4) 0.001(3) 0.003(3)
C65 0.017(3) 0.034(4) 0.039(4) -0.012(3) 0.002(3) -0.002(3)
Sm2 0.01360(16) 0.02058(17) 0.0253(2) 0.00351(15) 0.00083(14) 0.00077(14)
N21 0.023(3) 0.059(4) 0.046(4) 0.039(3) 0.005(3) 0.009(3)
N22 0.015(3) 0.023(3) 0.039(4) 0.000(2) -0.004(2) -0.001(2)
N23 0.023(3) 0.025(3) 0.033(3) 0.003(2) -0.008(2) 0.000(2)
N24 0.017(3) 0.014(3) 0.026(3) -0.006(2) 0.001(2) 0.001(2)
C101 0.052(5) 0.062(6) 0.110(8) -0.010(5) 0.019(5) 0.031(5)
C102 0.024(4) 0.069(6) 0.076(6) 0.053(5) 0.005(4) 0.015(4)
C103 0.018(4) 0.053(5) 0.073(6) 0.029(4) 0.002(4) 0.012(3)
C104 0.026(4) 0.025(4) 0.065(6) 0.003(4) 0.002(4) 0.001(3)
C106 0.031(4) 0.073(6) 0.063(6) 0.055(5) 0.015(4) 0.016(4)
C107 0.025(4) 0.148(9) 0.042(6) 0.049(6) 0.003(4) 0.002(5)
C110 0.080(7) 0.068(7) 0.134(11) 0.049(7) 0.062(7) 0.012(6)
C10A 0.080(7) 0.068(7) 0.134(11) 0.049(7) 0.062(7) 0.012(6)
C111 0.049(5) 0.052(5) 0.110(8) 0.045(5) 0.048(5) 0.017(4)
C116 0.115(9) 0.058(7) 0.141(11) 0.012(6) 0.057(8) 0.014(6)
C16A 0.115(9) 0.058(7) 0.141(11) 0.012(6) 0.057(8) 0.014(6)
C118 0.025(4) 0.030(4) 0.048(5) -0.017(4) -0.002(3) 0.016(3)
C119 0.047(5) 0.027(4) 0.079(7) -0.019(4) -0.017(5) 0.012(4)
C120 0.059(6) 0.064(6) 0.075(8) -0.045(6) -0.034(5) 0.021(5)
C121 0.072(7) 0.106(9) 0.058(7) -0.031(6) 0.007(6) 0.042(6)
C122 0.037(5) 0.111(7) 0.035(5) -0.018(5) 0.007(4) 0.019(5)
C123 0.029(4) 0.063(5) 0.036(5) -0.007(4) 0.017(4) 0.016(4)
C124 0.057(6) 0.041(5) 0.122(9) 0.003(5) -0.043(6) -0.010(5)
C24A 0.057(6) 0.041(5) 0.122(9) 0.003(5) -0.043(6) -0.010(5)
C125 0.068(6) 0.069(6) 0.078(7) -0.008(5) -0.012(5) 0.010(5)
C127 0.023(4) 0.080(6) 0.037(5) 0.000(4) 0.007(3) -0.006(4)
C128 0.080(7) 0.082(8) 0.112(9) 0.022(6) 0.000(7) -0.017(6)
C129 0.026(4) 0.195(12) 0.091(8) -0.035(8) 0.020(5) -0.001(6)
C130 0.027(3) 0.024(4) 0.030(4) -0.004(3) 0.003(3) -0.006(3)
C131 0.023(3) 0.029(4) 0.026(4) -0.005(3) 0.001(3) 0.004(3)
C132 0.018(3) 0.039(4) 0.038(4) -0.012(3) 0.007(3) -0.002(3)
C133 0.030(4) 0.031(4) 0.037(4) -0.010(3) 0.011(3) -0.015(3)
C134 0.029(4) 0.030(4) 0.030(4) 0.000(3) -0.001(3) -0.011(3)
C135 0.023(3) 0.019(3) 0.031(4) -0.004(3) -0.003(3) -0.002(3)
C136 0.023(4) 0.038(4) 0.045(5) -0.011(4) -0.011(3) 0.006(3)
C137 0.029(4) 0.048(5) 0.056(5) 0.003(4) -0.013(4) -0.003(4)
C138 0.040(4) 0.045(5) 0.070(6) -0.021(4) -0.008(4) 0.021(4)
C139 0.031(4) 0.053(5) 0.060(6) -0.004(4) -0.007(4) 0.003(4)
C140 0.042(4) 0.038(4) 0.050(5) -0.010(4) 0.014(4) -0.021(4)
C141 0.163(11) 0.137(10) 0.049(7) 0.003(6) 0.038(7) -0.090(9)
C142 0.037(5) 0.059(6) 0.162(10) -0.006(6) 0.027(6) -0.031(4)
C143 0.049(5) 0.046(5) 0.072(6) 0.002(4) 0.004(4) -0.022(4)
C144 0.022(4) 0.030(4) 0.074(6) 0.012(4) -0.009(4) -0.006(3)
C145 0.053(5) 0.067(6) 0.080(7) 0.025(5) -0.038(5) -0.033(5)
C146 0.030(4) 0.032(5) 0.174(10) 0.023(5) 0.000(6) 0.003(4)
C147 0.022(4) 0.043(5) 0.105(7) 0.008(5) 0.015(4) 0.000(3)
C148 0.011(3) 0.022(3) 0.023(4) -0.002(3) 0.002(3) -0.006(3)
C149 0.005(3) 0.032(4) 0.024(4) 0.000(3) 0.000(3) -0.001(3)
C150 0.012(3) 0.033(4) 0.027(4) 0.010(3) -0.002(3) -0.004(3)
C151 0.015(3) 0.028(4) 0.036(4) 0.001(3) -0.010(3) -0.001(3)
C152 0.021(3) 0.030(4) 0.026(4) -0.006(3) 0.000(3) 0.001(3)
C153 0.010(3) 0.020(3) 0.022(4) -0.001(3) -0.005(3) 0.000(2)
C154 0.026(4) 0.054(5) 0.021(4) 0.009(3) 0.004(3) 0.016(3)
C155 0.028(4) 0.090(6) 0.036(5) 0.013(4) 0.015(4) 0.013(4)
C156 0.042(4) 0.063(5) 0.033(4) -0.015(4) -0.007(3) 0.013(4)
C157 0.064(5) 0.086(6) 0.023(4) 0.014(4) 0.010(4) 0.028(5)
C158 0.036(4) 0.020(4) 0.055(5) 0.003(3) -0.014(4) 0.002(3)
C161 0.051(5) 0.047(5) 0.058(6) 0.013(4) 0.002(4) 0.019(4)
C162 0.025(3) 0.032(4) 0.018(4) 0.004(3) 0.009(3) 0.002(3)
C163 0.028(4) 0.042(4) 0.025(4) 0.009(3) 0.006(3) 0.005(3)
C164 0.053(5) 0.058(5) 0.040(5) 0.017(4) 0.031(4) 0.020(4)
C165 0.030(4) 0.037(4) 0.036(4) 0.010(3) 0.007(3) -0.006(3)

loop_
_atom_type_symbol
_atom_type_description
_atom_type_scat_dispersion_real
_atom_type_scat_dispersion_imag
_atom_type_scat_source
C C 0.0033 0.0016 'International Tables Vol C Tables 4.2.6.8 and 6.1.1.4'
H H 0.0000 0.0000 'International Tables Vol C Tables 4.2.6.8 and 6.1.1.4'
N N 0.0061 0.0033 'International Tables Vol C Tables 4.2.6.8 and 6.1.1.4'
Sm Sm -0.1638 3.4418 'International Tables Vol C Tables 4.2.6.8 and 6.1.1.4'

loop_
_geom_angle_atom_site_label_1
_geom_angle_atom_site_label_2
_geom_angle_atom_site_label_3
_geom_angle
_geom_angle_site_symmetry_1
_geom_angle_site_symmetry_3
_geom_angle_publ_flag
N13 Sm1 N14 133.62(16) . . ?
N13 Sm1 N12 100.05(16) . . ?
N14 Sm1 N12 100.92(16) . . ?
N13 Sm1 N11 99.10(16) . . ?
N14 Sm1 N11 125.13(15) . . ?
N12 Sm1 N11 79.64(15) . . ?
C2 N11 C6 117.6(5) . . ?
C2 N11 Sm1 120.0(4) . . ?
C6 N11 Sm1 121.8(3) . . ?
C4 N12 C18 119.7(5) . . ?
C4 N12 Sm1 122.6(4) . . ?
C18 N12 Sm1 117.2(3) . . ?
C30 N13 Sm1 159.3(4) . . ?
C30 N13 H13A 100.3 . . ?
Sm1 N13 H13A 100.3 . . ?
C48 N14 Sm1 133.3(4) . . ?
C48 N14 H14A 113.4 . . ?
Sm1 N14 H14A 113.4 . . ?
C2 C1 H1A 109.5 . . ?
C2 C1 H1B 109.5 . . ?
H1A C1 H1B 109.5 . . ?
C2 C1 H1C 109.5 . . ?
H1A C1 H1C 109.5 . . ?
H1B C1 H1C 109.5 . . ?
N11 C2 C3 125.2(6) . . ?
N11 C2 C1 120.3(5) . . ?
C3 C2 C1 114.4(5) . . ?
C4 C3 C2 131.7(6) . . ?
C4 C3 H3A 114.1 . . ?
C2 C3 H3A 114.1 . . ?
N12 C4 C3 124.9(5) . . ?
N12 C4 C5 120.6(6) . . ?
C3 C4 C5 114.4(5) . . ?
C4 C5 H5A 109.5 . . ?
C4 C5 H5B 109.5 . . ?
H5A C5 H5B 109.5 . . ?
C4 C5 H5C 109.5 . . ?
H5A C5 H5C 109.5 . . ?
H5B C5 H5C 109.5 . . ?
C7 C6 C11 121.2(6) . . ?
C7 C6 N11 121.5(5) . . ?
C11 C6 N11 117.1(5) . . ?
C6 C7 C8 118.2(6) . . ?
C6 C7 C12 123.3(5) . . ?
C8 C7 C12 118.5(6) . . ?
C9 C8 C7 121.8(6) . . ?
C9 C8 H8A 119.1 . . ?
C7 C8 H8A 119.1 . . ?
C8 C9 C10 119.0(6) . . ?
C8 C9 H9A 120.5 . . ?
C10 C9 H9A 120.5 . . ?
C9 C10 C11 122.2(6) . . ?
C9 C10 H10A 118.9 . . ?
C11 C10 H10A 118.9 . . ?
C10 C11 C6 117.5(6) . . ?
C10 C11 C15 119.7(6) . . ?
C6 C11 C15 122.8(6) . . ?
C7 C12 C14 111.6(6) . . ?
C7 C12 C13 112.2(5) . . ?
C14 C12 C13 109.2(6) . . ?
C7 C12 H12A 107.9 . . ?
C14 C12 H12A 107.9 . . ?
C13 C12 H12A 107.9 . . ?
C12 C13 H13B 109.5 . . ?
C12 C13 H13C 109.5 . . ?
H13B C13 H13C 109.5 . . ?
C12 C13 H13D 109.5 . . ?
H13B C13 H13D 109.5 . . ?
H13C C13 H13D 109.5 . . ?
C12 C14 H14B 109.5 . . ?
C12 C14 H14C 109.5 . . ?
H14B C14 H14C 109.5 . . ?
C12 C14 H14D 109.5 . . ?
H14B C14 H14D 109.5 . . ?
H14C C14 H14D 109.5 . . ?
C11 C15 C17 113.1(6) . . ?
C11 C15 C16 110.0(5) . . ?
C17 C15 C16 110.2(5) . . ?
C11 C15 H15A 107.8 . . ?
C17 C15 H15A 107.8 . . ?
C16 C15 H15A 107.8 . . ?
C15 C16 H16A 109.5 . . ?
C15 C16 H16B 109.5 . . ?
H16A C16 H16B 109.5 . . ?
C15 C16 H16C 109.5 . . ?
H16A C16 H16C 109.5 . . ?
H16B C16 H16C 109.5 . . ?
C15 C17 H17A 109.5 . . ?
C15 C17 H17B 109.5 . . ?
H17A C17 H17B 109.5 . . ?
C15 C17 H17C 109.5 . . ?
H17A C17 H17C 109.5 . . ?
H17B C17 H17C 109.5 . . ?
C19 C18 C23 120.2(6) . . ?
C19 C18 N12 118.9(5) . . ?
C23 C18 N12 120.8(5) . . ?
C20 C19 C18 118.6(6) . . ?
C20 C19 C24 120.3(6) . . ?
C18 C19 C24 121.0(5) . . ?
C21 C20 C19 122.0(6) . . ?
C21 C20 H20A 119.0 . . ?
C19 C20 H20A 119.0 . . ?
C20 C21 C22 118.6(6) . . ?
C20 C21 H21A 120.7 . . ?
C22 C21 H21A 120.7 . . ?
C23 C22 C21 122.9(6) . . ?
C23 C22 H22A 118.6 . . ?
C21 C22 H22A 118.6 . . ?
C22 C23 C18 117.7(6) . . ?
C22 C23 C27 119.6(6) . . ?
C18 C23 C27 122.7(6) . . ?
C25 C24 C19 113.7(5) . . ?
C25 C24 C26 110.3(5) . . ?
C19 C24 C26 110.5(5) . . ?
C25 C24 H24A 107.3 . . ?
C19 C24 H24A 107.3 . . ?
C26 C24 H24A 107.3 . . ?
C24 C25 H25A 109.5 . . ?
C24 C25 H25B 109.5 . . ?
H25A C25 H25B 109.5 . . ?
C24 C25 H25C 109.5 . . ?
H25A C25 H25C 109.5 . . ?
H25B C25 H25C 109.5 . . ?
C24 C26 H26A 109.5 . . ?
C24 C26 H26B 109.5 . . ?
H26A C26 H26B 109.5 . . ?
C24 C26 H26C 109.5 . . ?
H26A C26 H26C 109.5 . . ?
H26B C26 H26C 109.5 . . ?
C23 C27 C28 113.0(6) . . ?
C23 C27 C29 110.8(6) . . ?
C28 C27 C29 109.3(6) . . ?
C23 C27 H27A 107.8 . . ?
C28 C27 H27A 107.8 . . ?
C29 C27 H27A 107.8 . . ?
C27 C28 H28A 109.5 . . ?
C27 C28 H28B 109.5 . . ?
H28A C28 H28B 109.5 . . ?
C27 C28 H28C 109.5 . . ?
H28A C28 H28C 109.5 . . ?
H28B C28 H28C 109.5 . . ?
C27 C29 H29A 109.5 . . ?
C27 C29 H29B 109.5 . . ?
H29A C29 H29B 109.5 . . ?
C27 C29 H29C 109.5 . . ?
H29A C29 H29C 109.5 . . ?
H29B C29 H29C 109.5 . . ?
C31 C30 N13 119.6(5) . . ?
C31 C30 C35 118.6(5) . . ?
N13 C30 C35 121.8(5) . . ?
C32 C31 C30 118.4(5) . . ?
C32 C31 C36 118.5(5) . . ?
C30 C31 C36 123.1(5) . . ?
C33 C32 C31 124.5(5) . . ?
C33 C32 H32A 117.7 . . ?
C31 C32 H32A 117.7 . . ?
C34 C33 C32 115.9(5) . . ?
C34 C33 C40 123.7(5) . . ?
C32 C33 C40 120.3(5) . . ?
C33 C34 C35 123.7(5) . . ?
C33 C34 H34A 118.1 . . ?
C35 C34 H34A 118.1 . . ?
C34 C35 C30 118.7(5) . . ?
C34 C35 C44 118.5(5) . . ?
C30 C35 C44 122.7(5) . . ?
C37 C36 C31 110.7(5) . . ?
C37 C36 C39 105.3(5) . . ?
C31 C36 C39 113.3(5) . . ?
C37 C36 C38 111.9(5) . . ?
C31 C36 C38 109.8(5) . . ?
C39 C36 C38 105.7(5) . . ?
C36 C37 H37A 109.5 . . ?
C36 C37 H37B 109.5 . . ?
H37A C37 H37B 109.5 . . ?
C36 C37 H37C 109.5 . . ?
H37A C37 H37C 109.5 . . ?
H37B C37 H37C 109.5 . . ?
C36 C38 H38A 109.5 . . ?
C36 C38 H38B 109.5 . . ?
H38A C38 H38B 109.5 . . ?
C36 C38 H38C 109.5 . . ?
H38A C38 H38C 109.5 . . ?
H38B C38 H38C 109.5 . . ?
C36 C39 H39A 109.5 . . ?
C36 C39 H39B 109.5 . . ?
H39A C39 H39B 109.5 . . ?
C36 C39 H39C 109.5 . . ?
H39A C39 H39C 109.5 . . ?
H39B C39 H39C 109.5 . . ?
C41 C40 C42 109.2(6) . . ?
C41 C40 C43 108.4(6) . . ?
C42 C40 C43 107.7(6) . . ?
C41 C40 C33 109.2(5) . . ?
C42 C40 C33 110.1(5) . . ?
C43 C40 C33 112.2(5) . . ?
C40 C41 H41A 109.5 . . ?
C40 C41 H41B 109.5 . . ?
H41A C41 H41B 109.5 . . ?
C40 C41 H41C 109.5 . . ?
H41A C41 H41C 109.5 . . ?
H41B C41 H41C 109.5 . . ?
C40 C42 H42A 109.5 . . ?
C40 C42 H42B 109.5 . . ?
H42A C42 H42B 109.5 . . ?
C40 C42 H42C 109.5 . . ?
H42A C42 H42C 109.5 . . ?
H42B C42 H42C 109.5 . . ?
C40 C43 H43A 109.5 . . ?
C40 C43 H43B 109.5 . . ?
H43A C43 H43B 109.5 . . ?
C40 C43 H43C 109.5 . . ?
H43A C43 H43C 109.5 . . ?
H43B C43 H43C 109.5 . . ?
C45 C44 C46 111.5(5) . . ?
C45 C44 C35 112.5(5) . . ?
C46 C44 C35 110.3(5) . . ?
C45 C44 C47 105.3(5) . . ?
C46 C44 C47 104.7(5) . . ?
C35 C44 C47 112.1(5) . . ?
C44 C45 H45A 109.5 . . ?
C44 C45 H45B 109.5 . . ?
H45A C45 H45B 109.5 . . ?
C44 C45 H45C 109.5 . . ?
H45A C45 H45C 109.5 . . ?
H45B C45 H45C 109.5 . . ?
C44 C46 H46A 109.5 . . ?
C44 C46 H46B 109.5 . . ?
H46A C46 H46B 109.5 . . ?
C44 C46 H46C 109.5 . . ?
H46A C46 H46C 109.5 . . ?
H46B C46 H46C 109.5 . . ?
C44 C47 H47A 109.5 . . ?
C44 C47 H47B 109.5 . . ?
H47A C47 H47B 109.5 . . ?
C44 C47 H47C 109.5 . . ?
H47A C47 H47C 109.5 . . ?
H47B C47 H47C 109.5 . . ?
N14 C48 C49 124.1(5) . . ?
N14 C48 C53 119.0(5) . . ?
C49 C48 C53 116.9(5) . . ?
C50 C49 C48 119.4(5) . . ?
C50 C49 C54 118.1(5) . . ?
C48 C49 C54 122.5(5) . . ?
C51 C50 C49 123.2(6) . . ?
C51 C50 H50A 118.4 . . ?
C49 C50 H50A 118.4 . . ?
C50 C51 C52 116.5(6) . . ?
C50 C51 C58 122.3(6) . . ?
C52 C51 C58 121.0(6) . . ?
C51 C52 C53 122.8(6) . . ?
C51 C52 H52A 118.6 . . ?
C53 C52 H52A 118.6 . . ?
C52 C53 C48 119.2(5) . . ?
C52 C53 C62 119.0(5) . . ?
C48 C53 C62 121.3(5) . . ?
C55 C54 C56 105.9(5) . . ?
C55 C54 C49 112.4(5) . . ?
C56 C54 C49 109.5(5) . . ?
C55 C54 C57 105.5(5) . . ?
C56 C54 C57 110.5(5) . . ?
C49 C54 C57 112.8(5) . . ?
C54 C55 H55A 109.5 . . ?
C54 C55 H55B 109.5 . . ?
H55A C55 H55B 109.5 . . ?
C54 C55 H55C 109.5 . . ?
H55A C55 H55C 109.5 . . ?
H55B C55 H55C 109.5 . . ?
C54 C56 H56A 109.5 . . ?
C54 C56 H56B 109.5 . . ?
H56A C56 H56B 109.5 . . ?
C54 C56 H56C 109.5 . . ?
H56A C56 H56C 109.5 . . ?
H56B C56 H56C 109.5 . . ?
C54 C57 H57A 109.5 . . ?
C54 C57 H57B 109.5 . . ?
H57A C57 H57B 109.5 . . ?
C54 C57 H57C 109.5 . . ?
H57A C57 H57C 109.5 . . ?
H57B C57 H57C 109.5 . . ?
C61A C58 C61 67.4(9) . . ?
C61A C58 C59 125.1(9) . . ?
C61 C58 C59 120.8(9) . . ?
C61A C58 C51 111.3(8) . . ?
C61 C58 C51 114.9(8) . . ?
C59 C58 C51 111.1(5) . . ?
C61A C58 C60 41.7(8) . . ?
C61 C58 C60 106.2(9) . . ?
C59 C58 C60 92.3(7) . . ?
C51 C58 C60 108.2(7) . . ?
C61A C58 C60A 103.5(10) . . ?
C61 C58 C60A 36.9(8) . . ?
C59 C58 C60A 93.8(8) . . ?
C51 C58 C60A 109.3(7) . . ?
C60 C58 C60A 136.7(9) . . ?
C58 C59 H59A 109.5 . . ?
C58 C59 H59B 109.5 . . ?
H59A C59 H59B 109.5 . . ?
C58 C59 H59C 109.5 . . ?
H59A C59 H59C 109.5 . . ?
H59B C59 H59C 109.5 . . ?
C58 C60 H60A 109.5 . . ?
C58 C60 H60B 109.5 . . ?
C58 C60 H60C 109.5 . . ?
C58 C61 H61A 109.5 . . ?
C58 C61 H61B 109.5 . . ?
C58 C61 H61C 109.5 . . ?
C58 C60A H60D 109.5 . . ?
C58 C60A H60E 109.5 . . ?
H60D C60A H60E 109.5 . . ?
C58 C60A H60F 109.5 . . ?
H60D C60A H60F 109.5 . . ?
H60E C60A H60F 109.5 . . ?
C58 C61A H61D 109.5 . . ?
C58 C61A H61E 109.5 . . ?
H61D C61A H61E 109.5 . . ?
C58 C61A H61F 109.5 . . ?
H61D C61A H61F 109.5 . . ?
H61E C61A H61F 109.5 . . ?
C53 C62 C63 108.1(5) . . ?
C53 C62 C65 115.4(5) . . ?
C63 C62 C65 108.2(5) . . ?
C53 C62 C64 112.3(5) . . ?
C63 C62 C64 107.5(5) . . ?
C65 C62 C64 105.0(5) . . ?
C62 C63 H63A 109.5 . . ?
C62 C63 H63B 109.5 . . ?
H63A C63 H63B 109.5 . . ?
C62 C63 H63C 109.5 . . ?
H63A C63 H63C 109.5 . . ?
H63B C63 H63C 109.5 . . ?
C62 C64 H64A 109.5 . . ?
C62 C64 H64B 109.5 . . ?
H64A C64 H64B 109.5 . . ?
C62 C64 H64C 109.5 . . ?
H64A C64 H64C 109.5 . . ?
H64B C64 H64C 109.5 . . ?
C62 C65 H65A 109.5 . . ?
C62 C65 H65B 109.5 . . ?
H65A C65 H65B 109.5 . . ?
C62 C65 H65C 109.5 . . ?
H65A C65 H65C 109.5 . . ?
H65B C65 H65C 109.5 . . ?
N23 Sm2 N24 135.86(16) . . ?
N23 Sm2 N22 96.73(16) . . ?
N24 Sm2 N22 101.77(16) . . ?
N23 Sm2 N21 96.40(18) . . ?
N24 Sm2 N21 126.37(16) . . ?
N22 Sm2 N21 78.24(19) . . ?
C102 N21 C106 116.5(5) . . ?
C102 N21 Sm2 122.3(4) . . ?
C106 N21 Sm2 121.0(4) . . ?
C104 N22 C118 117.5(6) . . ?
C104 N22 Sm2 127.1(5) . . ?
C118 N22 Sm2 114.9(3) . . ?
C130 N23 Sm2 154.7(4) . . ?
C130 N23 H23A 102.6 . . ?
Sm2 N23 H23A 102.6 . . ?
C148 N24 Sm2 132.4(4) . . ?
C148 N24 H24B 113.8 . . ?
Sm2 N24 H24B 113.8 . . ?
C104 C101 H10F 109.5 . . ?
C104 C101 H10G 109.5 . . ?
H10F C101 H10G 109.5 . . ?
C104 C101 H10H 109.5 . . ?
H10F C101 H10H 109.5 . . ?
H10G C101 H10H 109.5 . . ?
N21 C102 C103 124.8(7) . . ?
N21 C102 C105 123.4(8) . . ?
C103 C102 C105 109.8(8) . . ?
N21 C102 C05A 114.9(8) . . ?
C103 C102 C05A 119.2(7) . . ?
C105 C102 C05A 27.4(7) . . ?
C104 C103 C102 132.0(6) . . ?
C104 C103 H10B 114.0 . . ?
C102 C103 H10B 114.0 . . ?
N22 C104 C103 122.8(7) . . ?
N22 C104 C101 120.3(7) . . ?
C103 C104 C101 116.9(6) . . ?
C102 C105 H10C 109.5 . . ?
C102 C105 H10D 109.5 . . ?
C102 C105 H10E 109.5 . . ?
C102 C05A H05A 109.5 . . ?
C102 C05A H05B 109.5 . . ?
H05A C05A H05B 109.5 . . ?
C102 C05A H05C 109.5 . . ?
H05A C05A H05C 109.5 . . ?
H05B C05A H05C 109.5 . . ?
C111 C106 C107 121.9(8) . . ?
C111 C106 N21 117.7(9) . . ?
C107 C106 N21 120.3(7) . . ?
C112 C107 C106 118.9(10) . . ?
C112 C107 C108 131.0(13) . . ?
C106 C107 C108 105.9(10) . . ?
C112 C107 C08A 112.5(13) . . ?
C106 C107 C08A 128.5(10) . . ?
C108 C107 C08A 26.6(8) . . ?
C112 C107 C12A 22.5(8) . . ?
C106 C107 C12A 128.2(8) . . ?
C108 C107 C12A 125.8(11) . . ?
C08A C107 C12A 101.2(11) . . ?
C109 C108 C107 127.3(15) . . ?
C109 C108 H10I 116.3 . . ?
C107 C108 H10I 116.3 . . ?
C110 C109 C108 121(2) . . ?
C110 C109 H10K 119.3 . . ?
C108 C109 H10K 119.3 . . ?
C109 C110 C111 122.5(16) . . ?
C09A C08A C107 109.6(15) . . ?
C09A C08A H08A 125.2 . . ?
C107 C08A H08A 125.2 . . ?
C08A C09A H09A 118.4 . . ?
C15A C111 C106 120.9(10) . . ?
C15A C111 C110 118.5(11) . . ?
C106 C111 C110 119.3(10) . . ?
C15A C111 C115 20.1(9) . . ?
C106 C111 C115 121.4(8) . . ?
C110 C111 C115 118.5(9) . . ?
C107 C112 C114 105.0(13) . . ?
C107 C112 C113 114.8(14) . . ?
C114 C112 C113 109.6(14) . . ?
C107 C112 H11A 109.1 . . ?
C114 C112 H11A 109.1 . . ?
C113 C112 H11A 109.1 . . ?
C116 C115 C117 111.3(13) . . ?
C116 C115 C111 109.6(12) . . ?
C117 C115 C111 107.9(12) . . ?
C116 C115 H11H 109.3 . . ?
C117 C115 H11H 109.3 . . ?
C111 C115 H11H 109.3 . . ?
C14A C12A C13A 110.8(14) . . ?
C14A C12A C107 120.8(12) . . ?
C13A C12A C107 108.5(12) . . ?
C14A C12A H12B 105.1 . . ?
C13A C12A H12B 105.1 . . ?
C107 C12A H12B 105.1 . . ?
C12A C13A H13E 109.5 . . ?
C12A C13A H13F 109.5 . . ?
H13E C13A H13F 109.5 . . ?
C12A C13A H13G 109.5 . . ?
H13E C13A H13G 109.5 . . ?
H13F C13A H13G 109.5 . . ?
C12A C14A H14E 109.5 . . ?
C12A C14A H14F 109.5 . . ?
H14E C14A H14F 109.5 . . ?
C12A C14A H14G 109.5 . . ?
H14E C14A H14G 109.5 . . ?
H14F C14A H14G 109.5 . . ?
C111 C15A C17A 115.6(15) . . ?
C111 C15A H15B 107.6 . . ?
C17A C15A H15B 107.6 . . ?
C15A C17A H17D 109.5 . . ?
C15A C17A H17E 109.5 . . ?
H17D C17A H17E 109.5 . . ?
C15A C17A H17F 109.5 . . ?
H17D C17A H17F 109.5 . . ?
H17E C17A H17F 109.5 . . ?
C119 C118 C123 120.5(7) . . ?
C119 C118 N22 119.7(7) . . ?
C123 C118 N22 119.7(6) . . ?
C118 C119 C120 118.5(8) . . ?
C118 C119 C124 120.4(8) . . ?
C120 C119 C124 120.9(8) . . ?
C121 C120 C119 120.3(8) . . ?
C121 C120 H12C 119.9 . . ?
C119 C120 H12C 119.9 . . ?
C122 C121 C120 120.4(10) . . ?
C122 C121 H12D 119.8 . . ?
C120 C121 H12D 119.8 . . ?
C121 C122 C123 122.9(9) . . ?
C121 C122 H12E 118.6 . . ?
C123 C122 H12E 118.6 . . ?
C122 C123 C118 117.3(7) . . ?
C122 C123 C127 118.3(7) . . ?
C118 C123 C127 124.4(7) . . ?
C119 C124 C125 115.0(7) . . ?
C119 C124 C126 104.0(9) . . ?
C125 C124 C126 105.7(7) . . ?
C119 C124 H124 110.6 . . ?
C125 C124 H124 110.6 . . ?
C126 C124 H124 110.6 . . ?
C124 C125 H12F 109.5 . . ?
C124 C125 H12G 109.5 . . ?
H12F C125 H12G 109.5 . . ?
C124 C125 H12H 109.5 . . ?
H12F C125 H12H 109.5 . . ?
H12G C125 H12H 109.5 . . ?
H26D C26A H26E 109.5 . . ?
H26D C26A H26F 109.5 . . ?
H26E C26A H26F 109.5 . . ?
C123 C127 C128 113.2(6) . . ?
C123 C127 C129 112.7(7) . . ?
C128 C127 C129 110.2(7) . . ?
C123 C127 H12L 106.8 . . ?
C128 C127 H12L 106.8 . . ?
C129 C127 H12L 106.8 . . ?
C127 C128 H12M 109.5 . . ?
C127 C128 H12N 109.5 . . ?
H12M C128 H12N 109.5 . . ?
C127 C128 H12O 109.5 . . ?
H12M C128 H12O 109.5 . . ?
H12N C128 H12O 109.5 . . ?
C127 C129 H12P 109.5 . . ?
C127 C129 H12Q 109.5 . . ?
H12P C129 H12Q 109.5 . . ?
C127 C129 H12R 109.5 . . ?
H12P C129 H12R 109.5 . . ?
H12Q C129 H12R 109.5 . . ?
C135 C130 N23 119.5(5) . . ?
C135 C130 C131 118.2(5) . . ?
N23 C130 C131 122.3(5) . . ?
C132 C131 C130 118.4(5) . . ?
C132 C131 C136 118.0(5) . . ?
C130 C131 C136 123.6(5) . . ?
C133 C132 C131 124.0(6) . . ?
C133 C132 H13H 118.0 . . ?
C131 C132 H13H 118.0 . . ?
C132 C133 C134 116.4(6) . . ?
C132 C133 C140 124.4(6) . . ?
C134 C133 C140 119.2(6) . . ?
C135 C134 C133 123.1(6) . . ?
C135 C134 H13I 118.4 . . ?
C133 C134 H13I 118.4 . . ?
C134 C135 C130 119.0(6) . . ?
C134 C135 C144 117.5(5) . . ?
C130 C135 C144 123.5(5) . . ?
C138 C136 C137 110.4(6) . . ?
C138 C136 C139 104.4(5) . . ?
C137 C136 C139 104.7(6) . . ?
C138 C136 C131 112.6(6) . . ?
C137 C136 C131 111.6(5) . . ?
C139 C136 C131 112.6(6) . . ?
C136 C137 H13J 109.5 . . ?
C136 C137 H13K 109.5 . . ?
H13J C137 H13K 109.5 . . ?
C136 C137 H13L 109.5 . . ?
H13J C137 H13L 109.5 . . ?
H13K C137 H13L 109.5 . . ?
C136 C138 H13M 109.5 . . ?
C136 C138 H13N 109.5 . . ?
H13M C138 H13N 109.5 . . ?
C136 C138 H13O 109.5 . . ?
H13M C138 H13O 109.5 . . ?
H13N C138 H13O 109.5 . . ?
C136 C139 H13P 109.5 . . ?
C136 C139 H13Q 109.5 . . ?
H13P C139 H13Q 109.5 . . ?
C136 C139 H13R 109.5 . . ?
H13P C139 H13R 109.5 . . ?
H13Q C139 H13R 109.5 . . ?
C141 C140 C142 108.9(7) . . ?
C141 C140 C143 110.4(7) . . ?
C142 C140 C143 107.2(6) . . ?
C141 C140 C133 110.5(6) . . ?
C142 C140 C133 111.3(6) . . ?
C143 C140 C133 108.6(6) . . ?
C140 C141 H14H 109.5 . . ?
C140 C141 H14I 109.5 . . ?
H14H C141 H14I 109.5 . . ?
C140 C141 H14J 109.5 . . ?
H14H C141 H14J 109.5 . . ?
H14I C141 H14J 109.5 . . ?
C140 C142 H14K 109.5 . . ?
C140 C142 H14L 109.5 . . ?
H14K C142 H14L 109.5 . . ?
C140 C142 H14M 109.5 . . ?
H14K C142 H14M 109.5 . . ?
H14L C142 H14M 109.5 . . ?
C140 C143 H14N 109.5 . . ?
C140 C143 H14O 109.5 . . ?
H14N C143 H14O 109.5 . . ?
C140 C143 H14P 109.5 . . ?
H14N C143 H14P 109.5 . . ?
H14O C143 H14P 109.5 . . ?
C147 C144 C145 111.1(6) . . ?
C147 C144 C146 105.8(7) . . ?
C145 C144 C146 107.2(6) . . ?
C147 C144 C135 110.4(5) . . ?
C145 C144 C135 110.4(6) . . ?
C146 C144 C135 111.9(5) . . ?
C144 C145 H14Q 109.5 . . ?
C144 C145 H14R 109.5 . . ?
H14Q C145 H14R 109.5 . . ?
C144 C145 H14S 109.5 . . ?
H14Q C145 H14S 109.5 . . ?
H14R C145 H14S 109.5 . . ?
C144 C146 H14T 109.5 . . ?
C144 C146 H14U 109.5 . . ?
H14T C146 H14U 109.5 . . ?
C144 C146 H14V 109.5 . . ?
H14T C146 H14V 109.5 . . ?
H14U C146 H14V 109.5 . . ?
C144 C147 H14W 109.5 . . ?
C144 C147 H14X 109.5 . . ?
H14W C147 H14X 109.5 . . ?
C144 C147 H14Y 109.5 . . ?
H14W C147 H14Y 109.5 . . ?
H14X C147 H14Y 109.5 . . ?
N24 C148 C153 120.1(5) . . ?
N24 C148 C149 123.6(5) . . ?
C153 C148 C149 116.2(5) . . ?
C150 C149 C148 118.2(5) . . ?
C150 C149 C154 118.9(5) . . ?
C148 C149 C154 122.9(5) . . ?
C149 C150 C151 124.6(6) . . ?
C149 C150 H15C 117.7 . . ?
C151 C150 H15C 117.7 . . ?
C152 C151 C150 115.4(6) . . ?
C152 C151 C158 124.0(6) . . ?
C150 C151 C158 120.6(6) . . ?
C151 C152 C153 123.3(6) . . ?
C151 C152 H15D 118.4 . . ?
C153 C152 H15D 118.4 . . ?
C152 C153 C148 119.6(5) . . ?
C152 C153 C162 119.4(5) . . ?
C148 C153 C162 120.6(5) . . ?
C157 C154 C156 105.8(6) . . ?
C157 C154 C149 112.0(5) . . ?
C156 C154 C149 109.9(5) . . ?
C157 C154 C155 106.9(6) . . ?
C156 C154 C155 110.8(6) . . ?
C149 C154 C155 111.2(5) . . ?
C154 C155 H15E 109.5 . . ?
C154 C155 H15F 109.5 . . ?
H15E C155 H15F 109.5 . . ?
C154 C155 H15G 109.5 . . ?
H15E C155 H15G 109.5 . . ?
H15F C155 H15G 109.5 . . ?
C154 C156 H15H 109.5 . . ?
C154 C156 H15I 109.5 . . ?
H15H C156 H15I 109.5 . . ?
C154 C156 H15J 109.5 . . ?
H15H C156 H15J 109.5 . . ?
H15I C156 H15J 109.5 . . ?
C154 C157 H15K 109.5 . . ?
C154 C157 H15L 109.5 . . ?
H15K C157 H15L 109.5 . . ?
C154 C157 H15M 109.5 . . ?
H15K C157 H15M 109.5 . . ?
H15L C157 H15M 109.5 . . ?
C60B C158 C159 81.7(10) . . ?
C60B C158 C161 118.5(9) . . ?
C159 C158 C161 117.3(9) . . ?
C60B C158 C151 111.1(9) . . ?
C159 C158 C151 114.9(9) . . ?
C161 C158 C151 110.6(5) . . ?
C60B C158 C59A 107.4(10) . . ?
C159 C158 C59A 26.1(8) . . ?
C161 C158 C59A 99.8(7) . . ?
C151 C158 C59A 108.3(7) . . ?
C60B C158 C160 27.4(9) . . ?
C159 C158 C160 108.2(9) . . ?
C161 C158 C160 98.9(7) . . ?
C151 C158 C160 104.8(7) . . ?
C59A C158 C160 132.8(9) . . ?
C158 C159 H15N 109.5 . . ?
C158 C159 H15O 109.5 . . ?
C158 C159 H15P 109.5 . . ?
C158 C160 H16G 109.5 . . ?
C158 C160 H16H 109.5 . . ?
C158 C160 H16I 109.5 . . ?
C158 C59A H59D 109.5 . . ?
C158 C59A H59E 109.5 . . ?
H59D C59A H59E 109.5 . . ?
C158 C59A H59F 109.5 . . ?
H59D C59A H59F 109.5 . . ?
H59E C59A H59F 109.5 . . ?
C158 C60B H60G 109.5 . . ?
C158 C60B H60H 109.5 . . ?
H60G C60B H60H 109.5 . . ?
C158 C60B H60I 109.5 . . ?
H60G C60B H60I 109.5 . . ?
H60H C60B H60I 109.5 . . ?
C158 C161 H16J 109.5 . . ?
C158 C161 H16K 109.5 . . ?
H16J C161 H16K 109.5 . . ?
C158 C161 H16L 109.5 . . ?
H16J C161 H16L 109.5 . . ?
H16K C161 H16L 109.5 . . ?
C163 C162 C165 108.7(5) . . ?
C163 C162 C164 107.0(5) . . ?
C165 C162 C164 107.2(5) . . ?
C163 C162 C153 113.9(5) . . ?
C165 C162 C153 108.2(5) . . ?
C164 C162 C153 111.7(5) . . ?
C162 C163 H16M 109.5 . . ?
C162 C163 H16N 109.5 . . ?
H16M C163 H16N 109.5 . . ?
C162 C163 H16O 109.5 . . ?
H16M C163 H16O 109.5 . . ?
H16N C163 H16O 109.5 . . ?
C162 C164 H16P 109.5 . . ?
C162 C164 H16Q 109.5 . . ?
H16P C164 H16Q 109.5 . . ?
C162 C164 H16R 109.5 . . ?
H16P C164 H16R 109.5 . . ?
H16Q C164 H16R 109.5 . . ?
C162 C165 H16S 109.5 . . ?
C162 C165 H16T 109.5 . . ?
H16S C165 H16T 109.5 . . ?
C162 C165 H16U 109.5 . . ?
H16S C165 H16U 109.5 . . ?
H16T C165 H16U 109.5 . . ?
C201 C202 C203 154(2) . . ?
C204 C203 C202 140.0(18) . . ?
C203 C204 C205 139.0(18) . . ?
C206 C207 C208 155(2) . . ?
C206 C207 C208 88.6(15) . 3_666 ?
C208 C207 C208 66.9(15) . 3_666 ?
C207 C208 C207 113.2(15) . 3_666 ?
C207 C208 C208 58.6(13) . 3_666 ?
C207 C208 C208 54.5(12) 3_666 3_666 ?

loop_
_geom_bond_atom_site_label_1
_geom_bond_atom_site_label_2
_geom_bond_distance
_geom_bond_site_symmetry_2
_geom_bond_publ_flag
Sm1 N13 2.260(4) . ?
Sm1 N14 2.311(5) . ?
Sm1 N12 2.384(5) . ?
Sm1 N11 2.445(5) . ?
N11 C2 1.341(7) . ?
N11 C6 1.456(7) . ?
N12 C4 1.327(7) . ?
N12 C18 1.439(7) . ?
N13 C30 1.427(7) . ?
N13 H13A 0.8800 . ?
N14 C48 1.394(6) . ?
N14 H14A 0.8800 . ?
C1 C2 1.524(8) . ?
C1 H1A 0.9800 . ?
C1 H1B 0.9800 . ?
C1 H1C 0.9800 . ?
C2 C3 1.400(8) . ?
C3 C4 1.394(8) . ?
C3 H3A 0.9500 . ?
C4 C5 1.528(8) . ?
C5 H5A 0.9800 . ?
C5 H5B 0.9800 . ?
C5 H5C 0.9800 . ?
C6 C7 1.398(8) . ?
C6 C11 1.416(8) . ?
C7 C8 1.405(8) . ?
C7 C12 1.518(8) . ?
C8 C9 1.376(8) . ?
C8 H8A 0.9500 . ?
C9 C10 1.382(9) . ?
C9 H9A 0.9500 . ?
C10 C11 1.398(8) . ?
C10 H10A 0.9500 . ?
C11 C15 1.517(8) . ?
C12 C14 1.530(9) . ?
C12 C13 1.532(9) . ?
C12 H12A 1.0000 . ?
C13 H13B 0.9800 . ?
C13 H13C 0.9800 . ?
C13 H13D 0.9800 . ?
C14 H14B 0.9800 . ?
C14 H14C 0.9800 . ?
C14 H14D 0.9800 . ?
C15 C17 1.521(9) . ?
C15 C16 1.532(9) . ?
C15 H15A 1.0000 . ?
C16 H16A 0.9800 . ?
C16 H16B 0.9800 . ?
C16 H16C 0.9800 . ?
C17 H17A 0.9800 . ?
C17 H17B 0.9800 . ?
C17 H17C 0.9800 . ?
C18 C19 1.410(8) . ?
C18 C23 1.428(8) . ?
C19 C20 1.392(8) . ?
C19 C24 1.527(8) . ?
C20 C21 1.378(8) . ?
C20 H20A 0.9500 . ?
C21 C22 1.386(8) . ?
C21 H21A 0.9500 . ?
C22 C23 1.381(8) . ?
C22 H22A 0.9500 . ?
C23 C27 1.507(8) . ?
C24 C25 1.520(8) . ?
C24 C26 1.529(8) . ?
C24 H24A 1.0000 . ?
C25 H25A 0.9800 . ?
C25 H25B 0.9800 . ?
C25 H25C 0.9800 . ?
C26 H26A 0.9800 . ?
C26 H26B 0.9800 . ?
C26 H26C 0.9800 . ?
C27 C28 1.517(9) . ?
C27 C29 1.548(9) . ?
C27 H27A 1.0000 . ?
C28 H28A 0.9800 . ?
C28 H28B 0.9800 . ?
C28 H28C 0.9800 . ?
C29 H29A 0.9800 . ?
C29 H29B 0.9800 . ?
C29 H29C 0.9800 . ?
C30 C31 1.418(7) . ?
C30 C35 1.437(7) . ?
C31 C32 1.394(7) . ?
C31 C36 1.530(7) . ?
C32 C33 1.389(8) . ?
C32 H32A 0.9500 . ?
C33 C34 1.385(8) . ?
C33 C40 1.536(8) . ?
C34 C35 1.395(7) . ?
C34 H34A 0.9500 . ?
C35 C44 1.555(8) . ?
C36 C37 1.527(9) . ?
C36 C39 1.539(8) . ?
C36 C38 1.541(8) . ?
C37 H37A 0.9800 . ?
C37 H37B 0.9800 . ?
C37 H37C 0.9800 . ?
C38 H38A 0.9800 . ?
C38 H38B 0.9800 . ?
C38 H38C 0.9800 . ?
C39 H39A 0.9800 . ?
C39 H39B 0.9800 . ?
C39 H39C 0.9800 . ?
C40 C41 1.529(9) . ?
C40 C42 1.531(9) . ?
C40 C43 1.532(9) . ?
C41 H41A 0.9800 . ?
C41 H41B 0.9800 . ?
C41 H41C 0.9800 . ?
C42 H42A 0.9800 . ?
C42 H42B 0.9800 . ?
C42 H42C 0.9800 . ?
C43 H43A 0.9800 . ?
C43 H43B 0.9800 . ?
C43 H43C 0.9800 . ?
C44 C45 1.521(8) . ?
C44 C46 1.543(8) . ?
C44 C47 1.571(8) . ?
C45 H45A 0.9800 . ?
C45 H45B 0.9800 . ?
C45 H45C 0.9800 . ?
C46 H46A 0.9800 . ?
C46 H46B 0.9800 . ?
C46 H46C 0.9800 . ?
C47 H47A 0.9800 . ?
C47 H47B 0.9800 . ?
C47 H47C 0.9800 . ?
C48 C49 1.420(8) . ?
C48 C53 1.430(8) . ?
C49 C50 1.399(8) . ?
C49 C54 1.550(8) . ?
C50 C51 1.378(8) . ?
C50 H50A 0.9500 . ?
C51 C52 1.392(8) . ?
C51 C58 1.536(8) . ?
C52 C53 1.397(8) . ?
C52 H52A 0.9500 . ?
C53 C62 1.537(8) . ?
C54 C55 1.537(8) . ?
C54 C56 1.542(8) . ?
C54 C57 1.554(8) . ?
C55 H55A 0.9800 . ?
C55 H55B 0.9800 . ?
C55 H55C 0.9800 . ?
C56 H56A 0.9800 . ?
C56 H56B 0.9800 . ?
C56 H56C 0.9800 . ?
C57 H57A 0.9800 . ?
C57 H57B 0.9800 . ?
C57 H57C 0.9800 . ?
C58 C61A 1.440(16) . ?
C58 C61 1.447(16) . ?
C58 C59 1.487(9) . ?
C58 C60 1.658(14) . ?
C58 C60A 1.660(16) . ?
C59 H59A 0.9800 . ?
C59 H59B 0.9800 . ?
C59 H59C 0.9800 . ?
C60 H60A 0.9800 . ?
C60 H60B 0.9800 . ?
C60 H60C 0.9800 . ?
C61 H61A 0.9800 . ?
C61 H61B 0.9800 . ?
C61 H61C 0.9800 . ?
C60A H60D 0.9800 . ?
C60A H60E 0.9800 . ?
C60A H60F 0.9800 . ?
C61A H61D 0.9800 . ?
C61A H61E 0.9800 . ?
C61A H61F 0.9800 . ?
C62 C63 1.545(8) . ?
C62 C65 1.546(8) . ?
C62 C64 1.548(8) . ?
C63 H63A 0.9800 . ?
C63 H63B 0.9800 . ?
C63 H63C 0.9800 . ?
C64 H64A 0.9800 . ?
C64 H64B 0.9800 . ?
C64 H64C 0.9800 . ?
C65 H65A 0.9800 . ?
C65 H65B 0.9800 . ?
C65 H65C 0.9800 . ?
Sm2 N23 2.253(5) . ?
Sm2 N24 2.334(4) . ?
Sm2 N22 2.354(5) . ?
Sm2 N21 2.432(5) . ?
N21 C102 1.341(8) . ?
N21 C106 1.456(9) . ?
N22 C104 1.333(8) . ?
N22 C118 1.458(8) . ?
N23 C130 1.425(7) . ?
N23 H23A 0.8800 . ?
N24 C148 1.389(7) . ?
N24 H24B 0.8800 . ?
C101 C104 1.512(10) . ?
C101 H10F 0.9800 . ?
C101 H10G 0.9800 . ?
C101 H10H 0.9800 . ?
C102 C103 1.398(10) . ?
C102 C105 1.506(15) . ?
C102 C05A 1.638(15) . ?
C103 C104 1.374(9) . ?
C103 H10B 0.9500 . ?
C105 H10C 0.9800 . ?
C105 H10D 0.9800 . ?
C105 H10E 0.9800 . ?
C05A H05A 0.9800 . ?
C05A H05B 0.9800 . ?
C05A H05C 0.9800 . ?
C106 C111 1.401(11) . ?
C106 C107 1.415(12) . ?
C107 C112 1.322(17) . ?
C107 C108 1.429(17) . ?
C107 C08A 1.480(18) . ?
C107 C12A 1.742(18) . ?
C108 C109 1.40(2) . ?
C108 H10I 0.9500 . ?
C109 C110 1.072(18) . ?
C109 H10K 0.9500 . ?
C110 C111 1.412(11) . ?
C08A C09A 1.40(2) . ?
C08A H08A 0.9500 . ?
C09A H09A 0.9500 . ?
C111 C15A 1.264(16) . ?
C111 C115 1.798(18) . ?
C112 C114 1.51(2) . ?
C112 C113 1.54(2) . ?
C112 H11A 1.0000 . ?
C113 H11B 0.9800 . ?
C113 H11C 0.9800 . ?
C113 H11D 0.9800 . ?
C114 H11E 0.9800 . ?
C114 H11F 0.9800 . ?
C114 H11G 0.9800 . ?
C115 C116 1.303(16) . ?
C115 C117 1.53(2) . ?
C115 H11H 1.0000 . ?
C116 H11I 0.9800 . ?
C116 H11J 0.9800 . ?
C116 H11K 0.9800 . ?
C117 H11L 0.9800 . ?
C117 H11M 0.9800 . ?
C117 H11N 0.9800 . ?
C12A C14A 1.51(2) . ?
C12A C13A 1.53(2) . ?
C12A H12B 1.0000 . ?
C13A H13E 0.9800 . ?
C13A H13F 0.9800 . ?
C13A H13G 0.9800 . ?
C14A H14E 0.9800 . ?
C14A H14F 0.9800 . ?
C14A H14G 0.9800 . ?
C15A C17A 1.56(2) . ?
C15A H15B 1.0000 . ?
C17A H17D 0.9800 . ?
C17A H17E 0.9800 . ?
C17A H17F 0.9800 . ?
C118 C119 1.401(9) . ?
C118 C123 1.406(9) . ?
C119 C120 1.410(11) . ?
C119 C124 1.509(12) . ?
C120 C121 1.368(12) . ?
C120 H12C 0.9500 . ?
C121 C122 1.342(11) . ?
C121 H12D 0.9500 . ?
C122 C123 1.393(9) . ?
C122 H12E 0.9500 . ?
C123 C127 1.503(9) . ?
C124 C125 1.526(11) . ?
C124 C126 1.663(15) . ?
C124 H124 1.0000 . ?
C125 H12F 0.9800 . ?
C125 H12G 0.9800 . ?
C125 H12H 0.9800 . ?
C126 H12I 0.9800 . ?
C126 H12J 0.9800 . ?
C126 H12K 0.9800 . ?
C26A H26D 0.9800 . ?
C26A H26E 0.9800 . ?
C26A H26F 0.9800 . ?
C127 C128 1.513(10) . ?
C127 C129 1.519(9) . ?
C127 H12L 1.0000 . ?
C128 H12M 0.9800 . ?
C128 H12N 0.9800 . ?
C128 H12O 0.9800 . ?
C129 H12P 0.9800 . ?
C129 H12Q 0.9800 . ?
C129 H12R 0.9800 . ?
C130 C135 1.424(8) . ?
C130 C131 1.426(8) . ?
C131 C132 1.388(8) . ?
C131 C136 1.545(8) . ?
C132 C133 1.376(8) . ?
C132 H13H 0.9500 . ?
C133 C134 1.398(8) . ?
C133 C140 1.542(8) . ?
C134 C135 1.382(8) . ?
C134 H13I 0.9500 . ?
C135 C144 1.562(8) . ?
C136 C138 1.538(9) . ?
C136 C137 1.539(9) . ?
C136 C139 1.545(8) . ?
C137 H13J 0.9800 . ?
C137 H13K 0.9800 . ?
C137 H13L 0.9800 . ?
C138 H13M 0.9800 . ?
C138 H13N 0.9800 . ?
C138 H13O 0.9800 . ?
C139 H13P 0.9800 . ?
C139 H13Q 0.9800 . ?
C139 H13R 0.9800 . ?
C140 C141 1.515(10) . ?
C140 C142 1.520(9) . ?
C140 C143 1.535(9) . ?
C141 H14H 0.9800 . ?
C141 H14I 0.9800 . ?
C141 H14J 0.9800 . ?
C142 H14K 0.9800 . ?
C142 H14L 0.9800 . ?
C142 H14M 0.9800 . ?
C143 H14N 0.9800 . ?
C143 H14O 0.9800 . ?
C143 H14P 0.9800 . ?
C144 C147 1.525(10) . ?
C144 C145 1.528(10) . ?
C144 C146 1.538(9) . ?
C145 H14Q 0.9800 . ?
C145 H14R 0.9800 . ?
C145 H14S 0.9800 . ?
C146 H14T 0.9800 . ?
C146 H14U 0.9800 . ?
C146 H14V 0.9800 . ?
C147 H14W 0.9800 . ?
C147 H14X 0.9800 . ?
C147 H14Y 0.9800 . ?
C148 C153 1.420(8) . ?
C148 C149 1.443(8) . ?
C149 C150 1.385(8) . ?
C149 C154 1.545(8) . ?
C150 C151 1.388(8) . ?
C150 H15C 0.9500 . ?
C151 C152 1.384(8) . ?
C151 C158 1.534(8) . ?
C152 C153 1.395(8) . ?
C152 H15D 0.9500 . ?
C153 C162 1.563(8) . ?
C154 C157 1.530(8) . ?
C154 C156 1.530(9) . ?
C154 C155 1.547(8) . ?
C155 H15E 0.9800 . ?
C155 H15F 0.9800 . ?
C155 H15G 0.9800 . ?
C156 H15H 0.9800 . ?
C156 H15I 0.9800 . ?
C156 H15J 0.9800 . ?
C157 H15K 0.9800 . ?
C157 H15L 0.9800 . ?
C157 H15M 0.9800 . ?
C158 C60B 1.399(18) . ?
C158 C159 1.414(16) . ?
C158 C161 1.524(9) . ?
C158 C59A 1.687(17) . ?
C158 C160 1.691(15) . ?
C159 H15N 0.9800 . ?
C159 H15O 0.9800 . ?
C159 H15P 0.9800 . ?
C160 H16G 0.9800 . ?
C160 H16H 0.9800 . ?
C160 H16I 0.9800 . ?
C59A H59D 0.9800 . ?
C59A H59E 0.9800 . ?
C59A H59F 0.9800 . ?
C60B H60G 0.9800 . ?
C60B H60H 0.9800 . ?
C60B H60I 0.9800 . ?
C161 H16J 0.9800 . ?
C161 H16K 0.9800 . ?
C161 H16L 0.9800 . ?
C162 C163 1.526(8) . ?
C162 C165 1.531(8) . ?
C162 C164 1.549(8) . ?
C163 H16M 0.9800 . ?
C163 H16N 0.9800 . ?
C163 H16O 0.9800 . ?
C164 H16P 0.9800 . ?
C164 H16Q 0.9800 . ?
C164 H16R 0.9800 . ?
C165 H16S 0.9800 . ?
C165 H16T 0.9800 . ?
C165 H16U 0.9800 . ?
C201 C202 1.22(2) . ?
C202 C203 1.37(2) . ?
C203 C204 1.284(18) . ?
C204 C205 1.413(19) . ?
C206 C207 1.45(2) . ?
C207 C208 1.60(2) . ?
C207 C208 1.68(2) 3_666 ?
C208 C207 1.68(2) 3_666 ?
C208 C208 1.81(4) 3_666 ?

loop_
_geom_torsion_atom_site_label_1
_geom_torsion_atom_site_label_2
_geom_torsion_atom_site_label_3
_geom_torsion_atom_site_label_4
_geom_torsion
_geom_torsion_site_symmetry_1
_geom_torsion_site_symmetry_2
_geom_torsion_site_symmetry_3
_geom_torsion_site_symmetry_4
_geom_torsion_publ_flag
N13 Sm1 N11 C2 63.2(4) . . . . ?
N14 Sm1 N11 C2 -131.6(4) . . . . ?
N12 Sm1 N11 C2 -35.5(4) . . . . ?
N13 Sm1 N11 C6 -108.0(4) . . . . ?
N14 Sm1 N11 C6 57.2(4) . . . . ?
N12 Sm1 N11 C6 153.3(4) . . . . ?
N13 Sm1 N12 C4 -62.6(5) . . . . ?
N14 Sm1 N12 C4 159.0(4) . . . . ?
N11 Sm1 N12 C4 35.0(4) . . . . ?
N13 Sm1 N12 C18 109.3(4) . . . . ?
N14 Sm1 N12 C18 -29.1(4) . . . . ?
N11 Sm1 N12 C18 -153.2(4) . . . . ?
N14 Sm1 N13 C30 -15.8(12) . . . . ?
N12 Sm1 N13 C30 -131.6(11) . . . . ?
N11 Sm1 N13 C30 147.4(11) . . . . ?
N13 Sm1 N14 C48 40.8(6) . . . . ?
N12 Sm1 N14 C48 156.2(5) . . . . ?
N11 Sm1 N14 C48 -118.9(5) . . . . ?
C6 N11 C2 C3 -167.3(5) . . . . ?
Sm1 N11 C2 C3 21.1(8) . . . . ?
C6 N11 C2 C1 11.3(8) . . . . ?
Sm1 N11 C2 C1 -160.3(4) . . . . ?
N11 C2 C3 C4 15.4(11) . . . . ?
C1 C2 C3 C4 -163.3(6) . . . . ?
C18 N12 C4 C3 169.2(6) . . . . ?
Sm1 N12 C4 C3 -19.1(8) . . . . ?
C18 N12 C4 C5 -8.9(8) . . . . ?
Sm1 N12 C4 C5 162.8(4) . . . . ?
C2 C3 C4 N12 -17.4(11) . . . . ?
C2 C3 C4 C5 160.8(6) . . . . ?
C2 N11 C6 C7 -93.2(7) . . . . ?
Sm1 N11 C6 C7 78.2(6) . . . . ?
C2 N11 C6 C11 90.3(7) . . . . ?
Sm1 N11 C6 C11 -98.3(5) . . . . ?
C11 C6 C7 C8 1.8(9) . . . . ?
N11 C6 C7 C8 -174.5(5) . . . . ?
C11 C6 C7 C12 -178.3(6) . . . . ?
N11 C6 C7 C12 5.4(9) . . . . ?
C6 C7 C8 C9 -0.4(9) . . . . ?
C12 C7 C8 C9 179.7(6) . . . . ?
C7 C8 C9 C10 -0.9(10) . . . . ?
C8 C9 C10 C11 0.7(10) . . . . ?
C9 C10 C11 C6 0.7(10) . . . . ?
C9 C10 C11 C15 -178.7(6) . . . . ?
C7 C6 C11 C10 -2.0(9) . . . . ?
N11 C6 C11 C10 174.5(5) . . . . ?
C7 C6 C11 C15 177.4(6) . . . . ?
N11 C6 C11 C15 -6.1(8) . . . . ?
C6 C7 C12 C14 111.2(7) . . . . ?
C8 C7 C12 C14 -68.9(8) . . . . ?
C6 C7 C12 C13 -125.8(6) . . . . ?
C8 C7 C12 C13 54.1(8) . . . . ?
C10 C11 C15 C17 -51.0(8) . . . . ?
C6 C11 C15 C17 129.6(6) . . . . ?
C10 C11 C15 C16 72.7(8) . . . . ?
C6 C11 C15 C16 -106.7(7) . . . . ?
C4 N12 C18 C19 -101.3(6) . . . . ?
Sm1 N12 C18 C19 86.6(5) . . . . ?
C4 N12 C18 C23 80.6(7) . . . . ?
Sm1 N12 C18 C23 -91.5(5) . . . . ?
C23 C18 C19 C20 -0.2(8) . . . . ?
N12 C18 C19 C20 -178.3(5) . . . . ?
C23 C18 C19 C24 -177.4(5) . . . . ?
N12 C18 C19 C24 4.4(8) . . . . ?
C18 C19 C20 C21 -1.1(9) . . . . ?
C24 C19 C20 C21 176.1(5) . . . . ?
C19 C20 C21 C22 1.9(9) . . . . ?
C20 C21 C22 C23 -1.3(9) . . . . ?
C21 C22 C23 C18 0.1(9) . . . . ?
C21 C22 C23 C27 -178.3(6) . . . . ?
C19 C18 C23 C22 0.6(8) . . . . ?
N12 C18 C23 C22 178.8(5) . . . . ?
C19 C18 C23 C27 179.0(5) . . . . ?
N12 C18 C23 C27 -2.8(9) . . . . ?
C20 C19 C24 C25 27.1(8) . . . . ?
C18 C19 C24 C25 -155.7(6) . . . . ?
C20 C19 C24 C26 -97.6(7) . . . . ?
C18 C19 C24 C26 79.6(7) . . . . ?
C22 C23 C27 C28 -69.7(8) . . . . ?
C18 C23 C27 C28 111.9(7) . . . . ?
C22 C23 C27 C29 53.4(8) . . . . ?
C18 C23 C27 C29 -125.0(7) . . . . ?
Sm1 N13 C30 C31 -6.6(14) . . . . ?
Sm1 N13 C30 C35 172.1(8) . . . . ?
N13 C30 C31 C32 175.1(5) . . . . ?
C35 C30 C31 C32 -3.7(8) . . . . ?
N13 C30 C31 C36 -2.9(8) . . . . ?
C35 C30 C31 C36 178.3(5) . . . . ?
C30 C31 C32 C33 2.2(9) . . . . ?
C36 C31 C32 C33 -179.7(6) . . . . ?
C31 C32 C33 C34 0.5(9) . . . . ?
C31 C32 C33 C40 -176.9(6) . . . . ?
C32 C33 C34 C35 -1.8(9) . . . . ?
C40 C33 C34 C35 175.5(6) . . . . ?
C33 C34 C35 C30 0.3(9) . . . . ?
C33 C34 C35 C44 178.9(6) . . . . ?
C31 C30 C35 C34 2.5(8) . . . . ?
N13 C30 C35 C34 -176.2(5) . . . . ?
C31 C30 C35 C44 -176.1(5) . . . . ?
N13 C30 C35 C44 5.2(9) . . . . ?
C32 C31 C36 C37 -112.7(6) . . . . ?
C30 C31 C36 C37 65.3(7) . . . . ?
C32 C31 C36 C39 5.4(8) . . . . ?
C30 C31 C36 C39 -176.6(6) . . . . ?
C32 C31 C36 C38 123.3(6) . . . . ?
C30 C31 C36 C38 -58.7(7) . . . . ?
C34 C33 C40 C41 -110.8(7) . . . . ?
C32 C33 C40 C41 66.3(8) . . . . ?
C34 C33 C40 C42 129.3(7) . . . . ?
C32 C33 C40 C42 -53.6(8) . . . . ?
C34 C33 C40 C43 9.3(9) . . . . ?
C32 C33 C40 C43 -173.5(6) . . . . ?
C34 C35 C44 C45 -120.4(6) . . . . ?
C30 C35 C44 C45 58.2(8) . . . . ?
C34 C35 C44 C46 114.3(6) . . . . ?
C30 C35 C44 C46 -67.1(7) . . . . ?
C34 C35 C44 C47 -1.9(8) . . . . ?
C30 C35 C44 C47 176.6(5) . . . . ?
Sm1 N14 C48 C49 -114.3(6) . . . . ?
Sm1 N14 C48 C53 62.3(7) . . . . ?
N14 C48 C49 C50 163.3(5) . . . . ?
C53 C48 C49 C50 -13.4(8) . . . . ?
N14 C48 C49 C54 -18.3(8) . . . . ?
C53 C48 C49 C54 165.0(5) . . . . ?
C48 C49 C50 C51 2.0(9) . . . . ?
C54 C49 C50 C51 -176.5(6) . . . . ?
C49 C50 C51 C52 8.1(9) . . . . ?
C49 C50 C51 C58 -176.1(5) . . . . ?
C50 C51 C52 C53 -6.5(9) . . . . ?
C58 C51 C52 C53 177.7(5) . . . . ?
C51 C52 C53 C48 -5.1(9) . . . . ?
C51 C52 C53 C62 166.9(5) . . . . ?
N14 C48 C53 C52 -162.0(5) . . . . ?
C49 C48 C53 C52 14.9(8) . . . . ?
N14 C48 C53 C62 26.3(8) . . . . ?
C49 C48 C53 C62 -156.9(5) . . . . ?
C50 C49 C54 C55 4.9(8) . . . . ?
C48 C49 C54 C55 -173.5(6) . . . . ?
C50 C49 C54 C56 122.4(6) . . . . ?
C48 C49 C54 C56 -56.1(7) . . . . ?
C50 C49 C54 C57 -114.2(6) . . . . ?
C48 C49 C54 C57 67.4(7) . . . . ?
C50 C51 C58 C61A -90.4(11) . . . . ?
C52 C51 C58 C61A 85.3(10) . . . . ?
C50 C51 C58 C61 -16.2(11) . . . . ?
C52 C51 C58 C61 159.4(9) . . . . ?
C50 C51 C58 C59 125.4(7) . . . . ?
C52 C51 C58 C59 -58.9(9) . . . . ?
C50 C51 C58 C60 -134.7(8) . . . . ?
C52 C51 C58 C60 40.9(9) . . . . ?
C50 C51 C58 C60A 23.3(10) . . . . ?
C52 C51 C58 C60A -161.1(8) . . . . ?
C52 C53 C62 C63 -109.5(6) . . . . ?
C48 C53 C62 C63 62.2(7) . . . . ?
C52 C53 C62 C65 129.2(6) . . . . ?
C48 C53 C62 C65 -59.0(7) . . . . ?
C52 C53 C62 C64 8.9(7) . . . . ?
C48 C53 C62 C64 -179.3(5) . . . . ?
N23 Sm2 N21 C102 63.2(6) . . . . ?
N24 Sm2 N21 C102 -128.4(6) . . . . ?
N22 Sm2 N21 C102 -32.3(6) . . . . ?
N23 Sm2 N21 C106 -110.4(6) . . . . ?
N24 Sm2 N21 C106 58.0(7) . . . . ?
N22 Sm2 N21 C106 154.0(6) . . . . ?
N23 Sm2 N22 C104 -63.7(5) . . . . ?
N24 Sm2 N22 C104 156.6(5) . . . . ?
N21 Sm2 N22 C104 31.5(5) . . . . ?
N23 Sm2 N22 C118 107.6(4) . . . . ?
N24 Sm2 N22 C118 -32.2(4) . . . . ?
N21 Sm2 N22 C118 -157.3(4) . . . . ?
N24 Sm2 N23 C130 5.1(11) . . . . ?
N22 Sm2 N23 C130 -109.5(9) . . . . ?
N21 Sm2 N23 C130 171.7(9) . . . . ?
N23 Sm2 N24 C148 43.6(6) . . . . ?
N22 Sm2 N24 C148 156.3(5) . . . . ?
N21 Sm2 N24 C148 -119.7(5) . . . . ?
C106 N21 C102 C103 -165.7(8) . . . . ?
Sm2 N21 C102 C103 20.4(11) . . . . ?
C106 N21 C102 C105 -3.4(14) . . . . ?
Sm2 N21 C102 C105 -177.2(8) . . . . ?
C106 N21 C102 C05A 26.6(11) . . . . ?
Sm2 N21 C102 C05A -147.3(7) . . . . ?
N21 C102 C103 C104 13.6(14) . . . . ?
C105 C102 C103 C104 -150.8(9) . . . . ?
C05A C102 C103 C104 -179.3(9) . . . . ?
C118 N22 C104 C103 172.5(6) . . . . ?
Sm2 N22 C104 C103 -16.4(9) . . . . ?
C118 N22 C104 C101 -5.5(9) . . . . ?
Sm2 N22 C104 C101 165.5(5) . . . . ?
C102 C103 C104 N22 -16.9(13) . . . . ?
C102 C103 C104 C101 161.2(8) . . . . ?
C102 N21 C106 C111 90.5(8) . . . . ?
Sm2 N21 C106 C111 -95.5(7) . . . . ?
C102 N21 C106 C107 -93.6(9) . . . . ?
Sm2 N21 C106 C107 80.4(8) . . . . ?
C111 C106 C107 C112 -168.1(11) . . . . ?
N21 C106 C107 C112 16.1(14) . . . . ?
C111 C106 C107 C108 -8.8(12) . . . . ?
N21 C106 C107 C108 175.4(8) . . . . ?
C111 C106 C107 C08A 7.1(15) . . . . ?
N21 C106 C107 C08A -168.7(10) . . . . ?
C111 C106 C107 C12A 167.2(9) . . . . ?
N21 C106 C107 C12A -8.6(13) . . . . ?
C112 C107 C108 C109 170.8(17) . . . . ?
C106 C107 C108 C109 15.0(19) . . . . ?
C08A C107 C108 C109 -136(3) . . . . ?
C12A C107 C108 C109 -161.1(15) . . . . ?
C107 C108 C109 C110 -13(3) . . . . ?
C108 C109 C110 C111 3(3) . . . . ?
C112 C107 C08A C09A 161.6(14) . . . . ?
C106 C107 C08A C09A -13.9(19) . . . . ?
C108 C107 C08A C09A 22.2(18) . . . . ?
C12A C107 C08A C09A -178.1(12) . . . . ?
C107 C106 C111 C15A 168.6(11) . . . . ?
N21 C106 C111 C15A -15.5(14) . . . . ?
C107 C106 C111 C110 1.6(12) . . . . ?
N21 C106 C111 C110 177.4(7) . . . . ?
C107 C106 C111 C115 -167.8(9) . . . . ?
N21 C106 C111 C115 8.0(11) . . . . ?
C109 C110 C111 C15A -164.9(17) . . . . ?
C109 C110 C111 C106 2(2) . . . . ?
C109 C110 C111 C115 172.1(16) . . . . ?
C106 C107 C112 C114 -133.2(11) . . . . ?
C108 C107 C112 C114 73.5(19) . . . . ?
C08A C107 C112 C114 50.8(16) . . . . ?
C12A C107 C112 C114 -12(2) . . . . ?
C106 C107 C112 C113 106.4(14) . . . . ?
C108 C107 C112 C113 -47(2) . . . . ?
C08A C107 C112 C113 -69.5(18) . . . . ?
C12A C107 C112 C113 -133(3) . . . . ?
C15A C111 C115 C116 -116(3) . . . . ?
C106 C111 C115 C116 148.9(10) . . . . ?
C110 C111 C115 C116 -20.6(15) . . . . ?
C15A C111 C115 C117 5(3) . . . . ?
C106 C111 C115 C117 -89.7(12) . . . . ?
C110 C111 C115 C117 100.9(12) . . . . ?
C112 C107 C12A C14A 168(4) . . . . ?
C106 C107 C12A C14A -118.8(14) . . . . ?
C108 C107 C12A C14A 56.4(17) . . . . ?
C08A C107 C12A C14A 45.4(15) . . . . ?
C112 C107 C12A C13A 39(2) . . . . ?
C106 C107 C12A C13A 111.7(12) . . . . ?
C108 C107 C12A C13A -73.1(16) . . . . ?
C08A C107 C12A C13A -84.1(14) . . . . ?
C106 C111 C15A C17A -99.6(15) . . . . ?
C110 C111 C15A C17A 67.6(17) . . . . ?
C115 C111 C15A C17A 163(4) . . . . ?
C104 N22 C118 C119 -91.6(7) . . . . ?
Sm2 N22 C118 C119 96.2(6) . . . . ?
C104 N22 C118 C123 91.1(7) . . . . ?
Sm2 N22 C118 C123 -81.1(6) . . . . ?
C123 C118 C119 C120 -2.3(10) . . . . ?
N22 C118 C119 C120 -179.6(6) . . . . ?
C123 C118 C119 C124 -178.1(7) . . . . ?
N22 C118 C119 C124 4.7(9) . . . . ?
C118 C119 C120 C121 2.5(11) . . . . ?
C124 C119 C120 C121 178.2(8) . . . . ?
C119 C120 C121 C122 -2.3(13) . . . . ?
C120 C121 C122 C123 2.0(13) . . . . ?
C121 C122 C123 C118 -1.8(11) . . . . ?
C121 C122 C123 C127 -179.4(7) . . . . ?
C119 C118 C123 C122 1.9(9) . . . . ?
N22 C118 C123 C122 179.2(6) . . . . ?
C119 C118 C123 C127 179.4(6) . . . . ?
N22 C118 C123 C127 -3.3(9) . . . . ?
C118 C119 C124 C125 -123.1(8) . . . . ?
C120 C119 C124 C125 61.3(11) . . . . ?
C118 C119 C124 C126 121.9(8) . . . . ?
C120 C119 C124 C126 -53.8(10) . . . . ?
C122 C123 C127 C128 -61.1(9) . . . . ?
C118 C123 C127 C128 121.5(8) . . . . ?
C122 C123 C127 C129 64.9(9) . . . . ?
C118 C123 C127 C129 -112.6(8) . . . . ?
Sm2 N23 C130 C135 -27.9(13) . . . . ?
Sm2 N23 C130 C131 150.4(7) . . . . ?
C135 C130 C131 C132 9.4(9) . . . . ?
N23 C130 C131 C132 -168.9(5) . . . . ?
C135 C130 C131 C136 -169.3(6) . . . . ?
N23 C130 C131 C136 12.4(9) . . . . ?
C130 C131 C132 C133 -2.1(10) . . . . ?
C136 C131 C132 C133 176.7(6) . . . . ?
C131 C132 C133 C134 -4.0(10) . . . . ?
C131 C132 C133 C140 177.9(6) . . . . ?
C132 C133 C134 C135 2.8(10) . . . . ?
C140 C133 C134 C135 -179.0(6) . . . . ?
C133 C134 C135 C130 4.5(10) . . . . ?
C133 C134 C135 C144 -173.8(6) . . . . ?
N23 C130 C135 C134 167.8(5) . . . . ?
C131 C130 C135 C134 -10.5(9) . . . . ?
N23 C130 C135 C144 -14.0(9) . . . . ?
C131 C130 C135 C144 167.6(6) . . . . ?
C132 C131 C136 C138 109.7(7) . . . . ?
C130 C131 C136 C138 -71.5(8) . . . . ?
C132 C131 C136 C137 -125.5(6) . . . . ?
C130 C131 C136 C137 53.3(8) . . . . ?
C132 C131 C136 C139 -8.0(9) . . . . ?
C130 C131 C136 C139 170.7(6) . . . . ?
C132 C133 C140 C141 -115.4(8) . . . . ?
C134 C133 C140 C141 66.6(9) . . . . ?
C132 C133 C140 C142 5.7(10) . . . . ?
C134 C133 C140 C142 -172.3(7) . . . . ?
C132 C133 C140 C143 123.5(7) . . . . ?
C134 C133 C140 C143 -54.5(8) . . . . ?
C134 C135 C144 C147 130.0(6) . . . . ?
C130 C135 C144 C147 -48.2(9) . . . . ?
C134 C135 C144 C145 -106.8(7) . . . . ?
C130 C135 C144 C145 75.0(8) . . . . ?
C134 C135 C144 C146 12.5(9) . . . . ?
C130 C135 C144 C146 -165.7(7) . . . . ?
Sm2 N24 C148 C153 59.0(7) . . . . ?
Sm2 N24 C148 C149 -118.0(5) . . . . ?
N24 C148 C149 C150 160.0(5) . . . . ?
C153 C148 C149 C150 -17.0(7) . . . . ?
N24 C148 C149 C154 -20.8(8) . . . . ?
C153 C148 C149 C154 162.2(5) . . . . ?
C148 C149 C150 C151 4.5(8) . . . . ?
C154 C149 C150 C151 -174.7(5) . . . . ?
C149 C150 C151 C152 7.6(8) . . . . ?
C149 C150 C151 C158 -174.1(5) . . . . ?
C150 C151 C152 C153 -7.1(8) . . . . ?
C158 C151 C152 C153 174.8(5) . . . . ?
C151 C152 C153 C148 -5.8(8) . . . . ?
C151 C152 C153 C162 167.5(5) . . . . ?
N24 C148 C153 C152 -159.5(5) . . . . ?
C149 C148 C153 C152 17.7(7) . . . . ?
N24 C148 C153 C162 27.3(8) . . . . ?
C149 C148 C153 C162 -155.5(5) . . . . ?
C150 C149 C154 C157 12.0(8) . . . . ?
C148 C149 C154 C157 -167.2(6) . . . . ?
C150 C149 C154 C156 129.3(5) . . . . ?
C148 C149 C154 C156 -49.9(7) . . . . ?
C150 C149 C154 C155 -107.5(6) . . . . ?
C148 C149 C154 C155 73.3(7) . . . . ?
C152 C151 C158 C60B -101.6(11) . . . . ?
C150 C151 C158 C60B 80.3(11) . . . . ?
C152 C151 C158 C159 -11.2(11) . . . . ?
C150 C151 C158 C159 170.8(9) . . . . ?
C152 C151 C158 C161 124.5(7) . . . . ?
C150 C151 C158 C161 -53.5(8) . . . . ?
C152 C151 C158 C59A 16.1(10) . . . . ?
C150 C151 C158 C59A -162.0(8) . . . . ?
C152 C151 C158 C160 -129.7(8) . . . . ?
C150 C151 C158 C160 52.2(8) . . . . ?
C152 C153 C162 C163 122.8(6) . . . . ?
C148 C153 C162 C163 -64.0(7) . . . . ?
C152 C153 C162 C165 -116.2(6) . . . . ?
C148 C153 C162 C165 57.0(7) . . . . ?
C152 C153 C162 C164 1.5(7) . . . . ?
C148 C153 C162 C164 174.7(5) . . . . ?
C201 C202 C203 C204 178(4) . . . . ?
C202 C203 C204 C205 165(2) . . . . ?
C206 C207 C208 C207 -8(4) . . . 3_666 ?
C208 C207 C208 C207 -0.008(2) 3_666 . . 3_666 ?
C206 C207 C208 C208 -8(4) . . . 3_666 ?
